data_7048921
loop_
_publ_author_name
'Abad Gal\'an, Laura'
'Wada, Satoshi'
'Cameron, Lee'
'Sobolev, Alexandre N.'
'Hasegawa, Yasuchika'
'Zysman-Colman, Eli'
'Ogden, Mark I.'
'Massi, Massimiliano'

_publ_section_title
;
 Photophysical investigation of near infrared emitting lanthanoid
 complexes incorporating tris(2-naphthoyl)methane as a new antenna ligand.
;
_journal_issue 11
_journal_name_full 'Dalton transactions (Cambridge, England : 2003)'
_journal_page_first 3768
_journal_page_last 3776
_journal_paper_doi 10.1039/c8dt04749a
_journal_volume 48
_journal_year 2019
_chemical_formula_moiety '2(C106 H75 Eu O11 S2), C2 H6 O S, 1.5(C2 H6 O, H2 O)'
_chemical_formula_sum 'C217 H168 Eu2 O26 S5'
_chemical_formula_weight 3655.72
_space_group_crystal_system triclinic
_space_group_IT_number 2
_space_group_name_Hall '-P 1'
_space_group_name_H-M_alt 'P -1'
_symmetry_space_group_name_Hall '-P 1'
_symmetry_space_group_name_H-M 'P -1'
_atom_sites_solution_hydrogens geom
_audit_creation_method SHELXL-2014/7
_audit_update_record
;
2018-11-02 deposited with the CCDC.
2019-02-06 downloaded from the CCDC.
;
_cell_angle_alpha 89.687(2)
_cell_angle_beta 75.677(2)
_cell_angle_gamma 85.672(2)
_cell_formula_units_Z 1
_cell_length_a 13.2024(3)
_cell_length_b 17.3493(4)
_cell_length_c 20.7471(5)
_cell_measurement_reflns_used 21202
_cell_measurement_temperature 100(2)
_cell_measurement_theta_max 67.129
_cell_measurement_theta_min 2.545
_cell_volume 4590.90(19)
_computing_cell_refinement 'CrysAlisPro 1.171.38.46 (Rigaku OD, 2015)'
_computing_data_collection 'CrysAlisPro 1.171.38.46 (Rigaku OD, 2015)'
_computing_data_reduction 'CrysAlisPro 1.171.38.46 (Rigaku OD, 2015)'
_computing_publication_material 'SHELXL-2014/7 (Sheldrick, 2015)'
_computing_structure_refinement 'SHELXL-2014/7 (Sheldrick, 2015)'
_computing_structure_solution 'SHELXS (Sheldrick, 2015)'
_diffrn_ambient_temperature 100(2)
_diffrn_detector_area_resol_mean 10.4738
_diffrn_measured_fraction_theta_full 0.987
_diffrn_measured_fraction_theta_max 0.987
_diffrn_measurement_device_type 'Oxford Diffraction Gemini-R Ultra, Ruby CCD'
_diffrn_measurement_method '\w scans'
_diffrn_orient_matrix_type 'CrysAlisPro convention (1999,Acta A55,543-557)'
_diffrn_orient_matrix_UB_11 -0.0136807
_diffrn_orient_matrix_UB_12 0.0012227
_diffrn_orient_matrix_UB_13 0.0759236
_diffrn_orient_matrix_UB_21 -0.0451932
_diffrn_orient_matrix_UB_22 0.0847899
_diffrn_orient_matrix_UB_23 0.0032082
_diffrn_orient_matrix_UB_31 -0.1111730
_diffrn_orient_matrix_UB_32 -0.0272166
_diffrn_orient_matrix_UB_33 0.0099771
_diffrn_radiation_monochromator mirror
_diffrn_radiation_source 'Enhance Ultra (Cu) X-ray Source'
_diffrn_radiation_type CuK\a
_diffrn_radiation_wavelength 1.54178
_diffrn_reflns_av_R_equivalents 0.0426
_diffrn_reflns_av_unetI/netI 0.0468
_diffrn_reflns_Laue_measured_fraction_full 0.987
_diffrn_reflns_Laue_measured_fraction_max 0.987
_diffrn_reflns_limit_h_max 10
_diffrn_reflns_limit_h_min -15
_diffrn_reflns_limit_k_max 20
_diffrn_reflns_limit_k_min -20
_diffrn_reflns_limit_l_max 23
_diffrn_reflns_limit_l_min -24
_diffrn_reflns_number 46811
_diffrn_reflns_point_group_measured_fraction_full 0.987
_diffrn_reflns_point_group_measured_fraction_max 0.987
_diffrn_reflns_theta_full 67.354
_diffrn_reflns_theta_max 67.354
_diffrn_reflns_theta_min 3.348
_exptl_absorpt_coefficient_mu 5.933
_exptl_absorpt_correction_T_max 0.784
_exptl_absorpt_correction_T_min 0.371
_exptl_absorpt_correction_type analytical
_exptl_absorpt_process_details
;
CrysAlisPro 1.171.38.46 (Rigaku Oxford Diffraction, 2015)
Analytical numeric absorption correction using a multifaceted crystal
            model based on expressions derived by R.C. Clark & J.S. Reid.
(Clark, R. C. & Reid, J. S. (1995). Acta Cryst. A51, 887-897)
Empirical absorption correction using spherical harmonics,
 implemented in SCALE3 ABSPACK scaling algorithm.
;
_exptl_crystal_colour 'pale yellow'
_exptl_crystal_density_diffrn 1.322
_exptl_crystal_description plate
_exptl_crystal_F_000 1884
_exptl_crystal_size_max 0.260
_exptl_crystal_size_mid 0.220
_exptl_crystal_size_min 0.040
_refine_diff_density_max 0.772
_refine_diff_density_min -0.557
_refine_diff_density_rms 0.074
_refine_ls_extinction_method none
_refine_ls_goodness_of_fit_ref 1.005
_refine_ls_hydrogen_treatment constr
_refine_ls_matrix_type full
_refine_ls_number_parameters 1444
_refine_ls_number_reflns 16278
_refine_ls_number_restraints 360
_refine_ls_restrained_S_all 1.004
_refine_ls_R_factor_all 0.0470
_refine_ls_R_factor_gt 0.0411
_refine_ls_shift/su_max 0.001
_refine_ls_shift/su_mean 0.000
_refine_ls_structure_factor_coef Fsqd
_refine_ls_weighting_details 'w=1/[\s^2^(Fo^2^)+(0.0765P)^2^+0.7650P] where P=(Fo^2^+2Fc^2^)/3'
_refine_ls_weighting_scheme calc
_refine_ls_wR_factor_gt 0.1068
_refine_ls_wR_factor_ref 0.1135
_reflns_Friedel_coverage 0.000
_reflns_number_gt 14765
_reflns_number_total 16278
_reflns_threshold_expression 'I > 2\s(I)'
_cod_data_source_file c8dt04749a2.cif
_cod_data_source_block mxm264la
_cod_depositor_comments 'Adding full bibliography for 7048921--7048926.cif.'
_cod_database_code 7048921
_shelx_shelxl_version_number 2014/7
_shelx_space_group_comment
;
The symmetry employed for this shelxl refinement is uniquely defined
by the following loop, which should always be used as a source of
symmetry information in preference to the above space-group names.
They are only intended as comments.
;
_shelx_estimated_absorpt_t_min 0.308
_shelx_estimated_absorpt_t_max 0.797

loop_
_space_group_symop_operation_xyz
'x, y, z'
'-x, -y, -z'

loop_
_atom_site_label
_atom_site_type_symbol
_atom_site_fract_x
_atom_site_fract_y
_atom_site_fract_z
_atom_site_U_iso_or_equiv
_atom_site_adp_type
_atom_site_occupancy
_atom_site_site_symmetry_order
_atom_site_calc_flag
_atom_site_refinement_flags_posn
_atom_site_refinement_flags_adp
_atom_site_refinement_flags_occupancy
_atom_site_disorder_assembly
_atom_site_disorder_group
Eu1 Eu 0.48434(2) 0.74608(2) 0.35857(2) 0.02728(7) Uani 1 1 d . . . . .
C10 C 0.4664(3) 0.52652(18) 0.33530(15) 0.0352(6) Uani 1 1 d . . . . .
O11 O 0.37346(16) 0.63941(12) 0.38943(11) 0.0374(5) Uani 1 1 d . . . . .
C11 C 0.3923(2) 0.56753(18) 0.38867(16) 0.0333(6) Uani 1 1 d . . . . .
O12 O 0.3709(2) 0.41534(14) 0.33931(13) 0.0491(6) Uani 1 1 d . . . . .
C12 C 0.4561(3) 0.44453(19) 0.32384(16) 0.0402(7) Uani 1 1 d . . . . .
O13 O 0.57494(16) 0.63062(12) 0.30942(11) 0.0355(5) Uani 1 1 d . . . . .
C13 C 0.5450(3) 0.56831(19) 0.29255(16) 0.0377(7) Uani 1 1 d . . . . .
C110 C 0.2347(3) 0.55050(19) 0.48011(17) 0.0377(7) Uani 1 1 d . . . . .
H110 H 0.1984 0.5897 0.4605 0.045 Uiso 1 1 calc R U . . .
C111 C 0.3357(2) 0.52676(18) 0.44891(15) 0.0335(6) Uani 1 1 d . . . . .
C112 C 0.3908(2) 0.46842(18) 0.47873(16) 0.0346(6) Uani 1 1 d . . . . .
H112 H 0.4604 0.4504 0.4565 0.041 Uiso 1 1 calc R U . . .
C113 C 0.3447(2) 0.43841(19) 0.53848(16) 0.0366(7) Uani 1 1 d . . . . .
H113 H 0.3834 0.4011 0.5584 0.044 Uiso 1 1 calc R U . . .
C114 C 0.2403(2) 0.46201(19) 0.57132(16) 0.0369(7) Uani 1 1 d . . . . .
C115 C 0.1826(3) 0.51807(19) 0.54101(17) 0.0395(7) Uani 1 1 d . . . . .
C116 C 0.0768(3) 0.5396(2) 0.5732(2) 0.0496(9) Uani 1 1 d . . . . .
H116 H 0.0377 0.5766 0.5532 0.060 Uiso 1 1 calc R U . . .
C117 C 0.0299(3) 0.5080(2) 0.6327(2) 0.0539(10) Uani 1 1 d . . . . .
H117 H -0.0414 0.5230 0.6535 0.065 Uiso 1 1 calc R U . . .
C118 C 0.0876(3) 0.4530(2) 0.66317(19) 0.0496(9) Uani 1 1 d . . . . .
H118 H 0.0546 0.4312 0.7045 0.060 Uiso 1 1 calc R U . . .
C119 C 0.1898(3) 0.4313(2) 0.63368(18) 0.0433(8) Uani 1 1 d . . . . .
H119 H 0.2279 0.3951 0.6551 0.052 Uiso 1 1 calc R U . . .
C120 C 0.6452(3) 0.39933(19) 0.31086(16) 0.0402(7) Uani 1 1 d . . . . .
H120 H 0.6521 0.4427 0.3367 0.048 Uiso 1 1 calc R U . . .
C121 C 0.5523(3) 0.39154(19) 0.29492(16) 0.0408(7) Uani 1 1 d . . . . .
C122 C 0.5422(4) 0.3279(2) 0.25442(19) 0.0538(10) Uani 1 1 d . . . . .
H122 H 0.4776 0.3225 0.2430 0.065 Uiso 1 1 calc R U . . .
C123 C 0.6248(4) 0.2747(2) 0.2320(2) 0.0628(12) Uani 1 1 d . . . . .
H123 H 0.6177 0.2337 0.2036 0.075 Uiso 1 1 calc R U . . .
C124 C 0.7202(4) 0.2794(2) 0.24984(19) 0.0589(11) Uani 1 1 d . . . . .
C125 C 0.7321(3) 0.3438(2) 0.28958(17) 0.0473(8) Uani 1 1 d . . . . .
C126 C 0.8269(3) 0.3498(2) 0.3082(2) 0.0569(10) Uani 1 1 d . . . . .
H126 H 0.8354 0.3935 0.3331 0.068 Uiso 1 1 calc R U . . .
C127 C 0.9072(4) 0.2928(3) 0.2905(3) 0.0686(13) Uani 1 1 d . . . . .
H127 H 0.9700 0.2965 0.3044 0.082 Uiso 1 1 calc R U . . .
C128 C 0.8966(4) 0.2293(3) 0.2521(3) 0.0804(16) Uani 1 1 d . . . . .
H128 H 0.9524 0.1901 0.2399 0.096 Uiso 1 1 calc R U . . .
C129 C 0.8061(5) 0.2232(3) 0.2319(2) 0.0780(15) Uani 1 1 d . . . . .
H129 H 0.8009 0.1802 0.2051 0.094 Uiso 1 1 calc R U . . .
C100 C 0.6706(9) 0.5456(4) 0.1862(4) 0.0457(17) Uani 0.5 1 d . U P A 2
H100 H 0.7193 0.5673 0.2064 0.055 Uiso 0.5 1 calc R U P A 2
C101 C 0.5705(10) 0.5380(6) 0.2200(6) 0.038(2) Uani 0.5 1 d . U P A 2
C102 C 0.4983(9) 0.5073(4) 0.1904(4) 0.0429(16) Uani 0.5 1 d . U P A 2
H102 H 0.4281 0.5040 0.2155 0.051 Uiso 0.5 1 calc R U P A 2
C103 C 0.5271(8) 0.4817(5) 0.1258(4) 0.0540(19) Uani 0.5 1 d . U P A 2
H103 H 0.4778 0.4605 0.1059 0.065 Uiso 0.5 1 calc R U P A 2
C104 C 0.6294(12) 0.4871(7) 0.0903(6) 0.055(4) Uani 0.5 1 d . U P A 2
C105 C 0.7005(12) 0.5186(8) 0.1165(7) 0.060(4) Uani 0.5 1 d . U P A 2
C106 C 0.8039(9) 0.5264(8) 0.0791(6) 0.087(3) Uani 0.5 1 d . U P A 2
H106 H 0.8540 0.5493 0.0973 0.104 Uiso 0.5 1 calc R U P A 2
C107 C 0.8280(13) 0.4989(10) 0.0143(7) 0.098(4) Uani 0.5 1 d . U P A 2
H107 H 0.8968 0.5033 -0.0126 0.118 Uiso 0.5 1 calc R U P A 2
C108 C 0.7580(12) 0.4660(10) -0.0126(8) 0.080(4) Uani 0.5 1 d . U P A 2
H108 H 0.7813 0.4479 -0.0574 0.095 Uiso 0.5 1 calc R U P A 2
C109 C 0.6603(11) 0.4572(6) 0.0184(6) 0.068(2) Uani 0.5 1 d . U P A 2
H109 H 0.6129 0.4342 -0.0021 0.081 Uiso 0.5 1 calc R U P A 2
C130 C 0.5588(6) 0.5160(4) 0.1818(4) 0.0272(13) Uani 0.5 1 d . U P A 1
H130 H 0.4860 0.5097 0.1977 0.033 Uiso 0.5 1 calc R U P A 1
C131 C 0.6111(8) 0.5435(6) 0.2253(5) 0.027(2) Uani 0.5 1 d . U P A 1
C132 C 0.7211(6) 0.5552(4) 0.2019(3) 0.0354(14) Uani 0.5 1 d . U P A 1
H132 H 0.7585 0.5758 0.2306 0.042 Uiso 0.5 1 calc R U P A 1
C133 C 0.7701(5) 0.5359(5) 0.1375(4) 0.0459(16) Uani 0.5 1 d . U P A 1
H133 H 0.8430 0.5422 0.1227 0.055 Uiso 0.5 1 calc R U P A 1
C134 C 0.7175(8) 0.5067(6) 0.0908(6) 0.042(2) Uani 0.5 1 d . U P A 1
C135 C 0.6064(8) 0.4967(6) 0.1157(5) 0.034(2) Uani 0.5 1 d . U P A 1
C136 C 0.5517(6) 0.4699(4) 0.0700(3) 0.0420(15) Uani 0.5 1 d . U P A 1
H136 H 0.4789 0.4635 0.0853 0.050 Uiso 0.5 1 calc R U P A 1
C137 C 0.6006(9) 0.4532(5) 0.0051(4) 0.054(2) Uani 0.5 1 d . U P A 1
H137 H 0.5620 0.4340 -0.0237 0.065 Uiso 0.5 1 calc R U P A 1
C138 C 0.7076(12) 0.4641(7) -0.0196(6) 0.059(3) Uani 0.5 1 d . U P A 1
H138 H 0.7416 0.4543 -0.0651 0.071 Uiso 0.5 1 calc R U P A 1
C139 C 0.7629(8) 0.4901(6) 0.0252(5) 0.056(2) Uani 0.5 1 d . U P A 1
H139 H 0.8356 0.4964 0.0089 0.067 Uiso 0.5 1 calc R U P A 1
C20 C 0.2430(2) 0.75226(18) 0.28890(16) 0.0339(6) Uani 1 1 d . . . . .
O21 O 0.31098(15) 0.79901(12) 0.37524(10) 0.0328(4) Uani 1 1 d . . . . .
C21 C 0.2347(2) 0.77577(18) 0.35556(16) 0.0348(7) Uani 1 1 d . . . . .
O22 O 0.07396(17) 0.79518(16) 0.27493(13) 0.0469(6) Uani 1 1 d . . . . .
C22 C 0.1454(2) 0.7438(2) 0.26613(17) 0.0396(7) Uani 1 1 d . . . . .
O23 O 0.42678(16) 0.72661(13) 0.26162(10) 0.0346(5) Uani 1 1 d . . . . .
C23 C 0.3432(2) 0.73782(18) 0.24307(15) 0.0321(6) Uani 1 1 d . . . . .
C200 C 0.1114(10) 0.8098(8) 0.4590(8) 0.054(3) Uani 0.5 1 d . U P B 2
H200 H 0.1538 0.8515 0.4599 0.065 Uiso 0.5 1 calc R U P B 2
C201 C 0.1313(17) 0.7600(10) 0.4056(10) 0.046(5) Uani 0.5 1 d . U P B 2
C202 C 0.0714(11) 0.7016(9) 0.4059(7) 0.048(3) Uani 0.5 1 d . U P B 2
H202 H 0.0871 0.6687 0.3677 0.058 Uiso 0.5 1 calc R U P B 2
C203 C -0.0125(9) 0.6851(10) 0.4582(7) 0.076(3) Uani 0.5 1 d . U P B 2
H203 H -0.0517 0.6416 0.4572 0.091 Uiso 0.5 1 calc R U P B 2
C204 C -0.0344(8) 0.7343(11) 0.5099(8) 0.069(3) Uani 0.5 1 d . U P B 2
C205 C 0.0177(13) 0.7954(10) 0.5175(5) 0.065(3) Uani 0.5 1 d . U P B 2
C206 C -0.0040(10) 0.8378(8) 0.5721(7) 0.093(3) Uani 0.5 1 d . U P B 2
H206 H 0.0381 0.8784 0.5768 0.112 Uiso 0.5 1 calc R U P B 2
C207 C -0.0911(11) 0.8215(9) 0.6233(7) 0.100(4) Uani 0.5 1 d . U P B 2
H207 H -0.1115 0.8508 0.6635 0.120 Uiso 0.5 1 calc R U P B 2
C208 C -0.1424(12) 0.7632(9) 0.6121(8) 0.083(4) Uani 0.5 1 d . U P B 2
H208 H -0.2029 0.7584 0.6474 0.100 Uiso 0.5 1 calc R U P B 2
C209 C -0.1353(12) 0.7107(9) 0.5676(7) 0.090(4) Uani 0.5 1 d . U P B 2
H209 H -0.1778 0.6688 0.5681 0.108 Uiso 0.5 1 calc R U P B 2
C210 C 0.0681(8) 0.7222(5) 0.4241(5) 0.0206(19) Uani 0.5 1 d . U P B 1
H210 H 0.0771 0.6828 0.3911 0.025 Uiso 0.5 1 calc R U P B 1
C211 C 0.1384(11) 0.7800(7) 0.4132(7) 0.019(2) Uani 0.5 1 d . U P B 1
C212 C 0.1249(7) 0.8378(5) 0.4639(5) 0.0249(18) Uani 0.5 1 d . U P B 1
H212 H 0.1720 0.8775 0.4587 0.030 Uiso 0.5 1 calc R U P B 1
C213 C 0.0452(4) 0.8363(4) 0.5194(3) 0.0222(13) Uani 0.5 1 d . U P B 1
H213 H 0.0376 0.8759 0.5521 0.027 Uiso 0.5 1 calc R U P B 1
C214 C -0.0290(5) 0.7772(4) 0.5313(4) 0.0202(14) Uani 0.5 1 d . U P B 1
C215 C -0.0125(5) 0.7193(4) 0.4792(4) 0.0163(13) Uani 0.5 1 d . U P B 1
C216 C -0.0846(3) 0.6578(3) 0.4893(2) 0.0177(9) Uani 0.5 1 d . U P B 1
H216 H -0.0765 0.6189 0.4560 0.021 Uiso 0.5 1 calc R U P B 1
C217 C -0.1630(4) 0.6558(3) 0.5457(3) 0.0228(10) Uani 0.5 1 d . U P B 1
H217 H -0.2081 0.6148 0.5514 0.027 Uiso 0.5 1 calc R U P B 1
C218 C -0.1794(4) 0.7145(4) 0.5973(3) 0.0293(13) Uani 0.5 1 d . U P B 1
H218 H -0.2338 0.7134 0.6370 0.035 Uiso 0.5 1 calc R U P B 1
C219 C -0.1085(5) 0.7741(4) 0.5848(3) 0.0301(15) Uani 0.5 1 d . U P B 1
H219 H -0.1189 0.8146 0.6170 0.036 Uiso 0.5 1 calc R U P B 1
C220 C 0.1856(3) 0.6017(2) 0.24674(18) 0.0430(8) Uani 1 1 d . . . . .
H220 H 0.2335 0.6029 0.2741 0.052 Uiso 1 1 calc R U . . .
C221 C 0.1356(2) 0.6696(2) 0.23284(18) 0.0424(8) Uani 1 1 d . . . . .
C222 C 0.0676(3) 0.6682(3) 0.1898(2) 0.0505(9) Uani 1 1 d . . . . .
H222 H 0.0336 0.7151 0.1793 0.061 Uiso 1 1 calc R U . . .
C223 C 0.0506(3) 0.6006(3) 0.1633(2) 0.0567(10) Uani 1 1 d . . . . .
H223 H 0.0061 0.6011 0.1337 0.068 Uiso 1 1 calc R U . . .
C224 C 0.0975(3) 0.5294(3) 0.1788(2) 0.0537(9) Uani 1 1 d . . . . .
C225 C 0.1672(3) 0.5296(2) 0.22116(19) 0.0483(8) Uani 1 1 d . . . . .
C226 C 0.2135(3) 0.4588(2) 0.2381(2) 0.0550(9) Uani 1 1 d . . . . .
H226 H 0.2613 0.4588 0.2656 0.066 Uiso 1 1 calc R U . . .
C227 C 0.1901(4) 0.3905(3) 0.2153(3) 0.0662(12) Uani 1 1 d . . . . .
H227 H 0.2207 0.3432 0.2276 0.079 Uiso 1 1 calc R U . . .
C228 C 0.1217(4) 0.3899(3) 0.1741(3) 0.0743(14) Uani 1 1 d . . . . .
H228 H 0.1063 0.3419 0.1583 0.089 Uiso 1 1 calc R U . . .
C229 C 0.0766(4) 0.4568(3) 0.1560(3) 0.0707(13) Uani 1 1 d . . . . .
H229 H 0.0303 0.4550 0.1275 0.085 Uiso 1 1 calc R U . . .
C230 C 0.4486(3) 0.70269(18) 0.13031(15) 0.0353(6) Uani 1 1 d . . . . .
H230 H 0.4966 0.6751 0.1511 0.042 Uiso 1 1 calc R U . . .
C231 C 0.3579(2) 0.73807(18) 0.16916(15) 0.0328(6) Uani 1 1 d . . . . .
C232 C 0.2855(3) 0.7786(2) 0.13740(17) 0.0383(7) Uani 1 1 d . . . . .
H232 H 0.2227 0.8039 0.1637 0.046 Uiso 1 1 calc R U . . .
C233 C 0.3058(3) 0.7812(2) 0.06975(17) 0.0434(8) Uani 1 1 d . . . . .
H233 H 0.2559 0.8074 0.0496 0.052 Uiso 1 1 calc R U . . .
C234 C 0.3997(3) 0.7459(2) 0.02885(18) 0.0449(8) Uani 1 1 d . . . . .
C235 C 0.4728(3) 0.7062(2) 0.06008(17) 0.0424(7) Uani 1 1 d . . . . .
C236 C 0.5691(3) 0.6729(2) 0.01984(18) 0.0512(9) Uani 1 1 d . . . . .
H236 H 0.6183 0.6461 0.0401 0.061 Uiso 1 1 calc R U . . .
C237 C 0.5915(4) 0.6790(3) -0.0481(2) 0.0636(11) Uani 1 1 d . . . . .
H237 H 0.6560 0.6565 -0.0747 0.076 Uiso 1 1 calc R U . . .
C238 C 0.5189(4) 0.7189(3) -0.07838(19) 0.0651(11) Uani 1 1 d . . . . .
H238 H 0.5356 0.7237 -0.1254 0.078 Uiso 1 1 calc R U . . .
C239 C 0.4253(4) 0.7504(2) -0.04150(18) 0.0542(9) Uani 1 1 d . . . . .
H239 H 0.3766 0.7757 -0.0630 0.065 Uiso 1 1 calc R U . . .
C30 C 0.4515(3) 0.96489(19) 0.34131(17) 0.0392(7) Uani 1 1 d . . . . .
O31 O 0.47958(19) 0.86648(13) 0.41611(11) 0.0419(5) Uani 1 1 d . . . . .
C31 C 0.4361(3) 0.93098(19) 0.40525(17) 0.0428(8) Uani 1 1 d . . . . .
O32 O 0.4285(2) 1.09846(15) 0.37152(16) 0.0614(7) Uani 1 1 d . . . . .
C32 C 0.4133(3) 1.0470(2) 0.3358(2) 0.0488(9) Uani 1 1 d . . . . .
O33 O 0.53066(17) 0.84970(12) 0.28397(11) 0.0360(5) Uani 1 1 d . . . . .
C33 C 0.5064(2) 0.92120(18) 0.28409(16) 0.0338(6) Uani 1 1 d . . . . .
C300 C 0.2758(9) 0.9921(5) 0.4738(5) 0.0393(17) Uani 0.5 1 d . U P C 2
H300 H 0.2534 1.0022 0.4343 0.047 Uiso 0.5 1 calc R U P C 2
C301 C 0.3781(9) 0.9642(6) 0.4707(5) 0.033(2) Uani 0.5 1 d . U P C 2
C302 C 0.4122(8) 0.9518(4) 0.5301(4) 0.0399(15) Uani 0.5 1 d . U P C 2
H302 H 0.4829 0.9336 0.5272 0.048 Uiso 0.5 1 calc R U P C 2
C303 C 0.3454(7) 0.9653(4) 0.5908(4) 0.0449(16) Uani 0.5 1 d . U P C 2
H303 H 0.3699 0.9584 0.6300 0.054 Uiso 0.5 1 calc R U P C 2
C304 C 0.2385(10) 0.9900(7) 0.5955(6) 0.039(3) Uani 0.5 1 d . U P C 2
C305 C 0.2040(7) 1.0054(5) 0.5384(6) 0.042(2) Uani 0.5 1 d . U P C 2
C306 C 0.0990(7) 1.0305(4) 0.5432(4) 0.0499(17) Uani 0.5 1 d . U P C 2
H306 H 0.0753 1.0409 0.5042 0.060 Uiso 0.5 1 calc R U P C 2
C307 C 0.0302(7) 1.0403(5) 0.6050(4) 0.0539(19) Uani 0.5 1 d . U P C 2
H307 H -0.0410 1.0575 0.6087 0.065 Uiso 0.5 1 calc R U P C 2
C308 C 0.0658(9) 1.0247(6) 0.6621(8) 0.061(3) Uani 0.5 1 d . U P C 2
H308 H 0.0175 1.0318 0.7044 0.073 Uiso 0.5 1 calc R U P C 2
C309 C 0.1655(8) 1.0002(5) 0.6597(5) 0.057(2) Uani 0.5 1 d . U P C 2
H309 H 0.1875 0.9899 0.6994 0.068 Uiso 0.5 1 calc R U P C 2
C310 C 0.3536(7) 0.9582(4) 0.5240(4) 0.0330(14) Uani 0.5 1 d . U P C 1
H310 H 0.4190 0.9360 0.5295 0.040 Uiso 0.5 1 calc R U P C 1
C311 C 0.3409(10) 0.9692(6) 0.4610(5) 0.031(2) Uani 0.5 1 d . U P C 1
C312 C 0.2444(7) 1.0039(5) 0.4506(5) 0.045(2) Uani 0.5 1 d . U P C 1
H312 H 0.2362 1.0129 0.4069 0.054 Uiso 0.5 1 calc R U P C 1
C313 C 0.1648(6) 1.0235(4) 0.5047(4) 0.0430(15) Uani 0.5 1 d . U P C 1
H313 H 0.1006 1.0466 0.4980 0.052 Uiso 0.5 1 calc R U P C 1
C314 C 0.1739(7) 1.0108(5) 0.5710(5) 0.040(2) Uani 0.5 1 d . U P C 1
C315 C 0.2731(9) 0.9785(7) 0.5810(6) 0.033(3) Uani 0.5 1 d . U P C 1
C316 C 0.2825(6) 0.9662(4) 0.6456(4) 0.0439(15) Uani 0.5 1 d . U P C 1
H316 H 0.3473 0.9447 0.6524 0.053 Uiso 0.5 1 calc R U P C 1
C317 C 0.2009(7) 0.9842(5) 0.6995(4) 0.058(2) Uani 0.5 1 d . U P C 1
H317 H 0.2098 0.9750 0.7430 0.069 Uiso 0.5 1 calc R U P C 1
C318 C 0.1025(9) 1.0168(7) 0.6911(6) 0.065(2) Uani 0.5 1 d . U P C 1
H318 H 0.0459 1.0295 0.7287 0.078 Uiso 0.5 1 calc R U P C 1
C319 C 0.0912(8) 1.0297(6) 0.6269(6) 0.055(2) Uani 0.5 1 d . U P C 1
H319 H 0.0261 1.0517 0.6209 0.065 Uiso 0.5 1 calc R U P C 1
C320 C 0.2913(3) 1.0147(3) 0.2680(2) 0.0645(12) Uani 1 1 d . . . . .
H320 H 0.2927 0.9636 0.2847 0.077 Uiso 1 1 calc R U . . .
C321 C 0.3507(3) 1.0665(3) 0.2862(2) 0.0575(10) Uani 1 1 d . . . . .
C322 C 0.3519(4) 1.1432(3) 0.2604(3) 0.0833(16) Uani 1 1 d . . . . .
H322 H 0.3933 1.1798 0.2735 0.100 Uiso 1 1 calc R U . . .
C323 C 0.2917(5) 1.1632(4) 0.2159(3) 0.095(2) Uani 1 1 d . . . . .
H323 H 0.2937 1.2135 0.1975 0.113 Uiso 1 1 calc R U . . .
C324 C 0.2298(4) 1.1123(4) 0.1983(3) 0.0797(16) Uani 1 1 d . . . . .
C325 C 0.2251(4) 1.0363(4) 0.2232(3) 0.0767(15) Uani 1 1 d . . . . .
C326 C 0.1618(4) 0.9839(4) 0.2057(3) 0.0854(16) Uani 1 1 d . . . . .
H326 H 0.1610 0.9328 0.2223 0.103 Uiso 1 1 calc R U . . .
C327 C 0.0993(4) 1.0082(6) 0.1630(3) 0.106(3) Uani 1 1 d . . . . .
H327 H 0.0543 0.9734 0.1512 0.128 Uiso 1 1 calc R U . . .
C328 C 0.1019(5) 1.0818(7) 0.1376(4) 0.114(3) Uani 1 1 d . . . . .
H328 H 0.0585 1.0960 0.1085 0.136 Uiso 1 1 calc R U . . .
C329 C 0.1622(6) 1.1339(5) 0.1519(3) 0.108(2) Uani 1 1 d . . . . .
H329 H 0.1623 1.1839 0.1330 0.129 Uiso 1 1 calc R U . . .
C330 C 0.5344(3) 0.91976(19) 0.16242(17) 0.0396(7) Uani 1 1 d . . . . .
H330 H 0.4988 0.8737 0.1678 0.048 Uiso 1 1 calc R U . . .
C331 C 0.5435(2) 0.95830(18) 0.21763(16) 0.0356(7) Uani 1 1 d . . . . .
C332 C 0.5966(3) 1.0272(2) 0.21058(18) 0.0425(7) Uani 1 1 d . . . . .
H332 H 0.6010 1.0553 0.2489 0.051 Uiso 1 1 calc R U . . .
C333 C 0.6415(3) 1.0530(2) 0.14814(19) 0.0480(8) Uani 1 1 d . . . . .
H333 H 0.6791 1.0982 0.1437 0.058 Uiso 1 1 calc R U . . .
C334 C 0.6331(3) 1.0141(2) 0.09032(18) 0.0439(8) Uani 1 1 d . . . . .
C335 C 0.5764(3) 0.9464(2) 0.09755(18) 0.0429(7) Uani 1 1 d . . . . .
C336 C 0.5678(4) 0.9076(2) 0.0394(2) 0.0546(9) Uani 1 1 d . . . . .
H336 H 0.5309 0.8622 0.0436 0.066 Uiso 1 1 calc R U . . .
C337 C 0.6111(4) 0.9339(3) -0.0221(2) 0.0625(11) Uani 1 1 d . . . . .
H337 H 0.6040 0.9073 -0.0605 0.075 Uiso 1 1 calc R U . . .
C338 C 0.6669(4) 1.0010(3) -0.0290(2) 0.0626(11) Uani 1 1 d . . . . .
H338 H 0.6961 1.0197 -0.0722 0.075 Uiso 1 1 calc R U . . .
C339 C 0.6795(3) 1.0392(2) 0.0252(2) 0.0563(10) Uani 1 1 d . . . . .
H339 H 0.7197 1.0830 0.0194 0.068 Uiso 1 1 calc R U . . .
S1 S 0.41654(6) 0.69654(4) 0.53674(4) 0.03741(17) Uani 1 1 d . . . . .
O1 O 0.48599(19) 0.71084(15) 0.46829(11) 0.0443(5) Uani 1 1 d . . . . .
C1 C 0.8529(3) 0.7791(3) 0.3560(3) 0.0717(14) Uani 1 1 d . . . . .
H1A H 0.8942 0.8109 0.3771 0.107 Uiso 1 1 calc R U . . .
H1B H 0.8805 0.7795 0.3076 0.107 Uiso 1 1 calc R U . . .
H1C H 0.8572 0.7259 0.3718 0.107 Uiso 1 1 calc R U . . .
C2 C 0.6960(4) 0.8103(3) 0.4651(2) 0.0628(11) Uani 1 1 d . . . . .
H2A H 0.7443 0.8414 0.4809 0.094 Uiso 1 1 calc R U . . .
H2B H 0.7070 0.7562 0.4772 0.094 Uiso 1 1 calc R U . . .
H2C H 0.6236 0.8296 0.4856 0.094 Uiso 1 1 calc R U . . .
S2 S 0.72031(6) 0.81702(5) 0.37673(5) 0.0466(2) Uani 1 1 d . . . . .
O2 O 0.66366(16) 0.75247(14) 0.35537(13) 0.0437(5) Uani 1 1 d . . . . .
C3 C 0.2955(3) 0.7511(2) 0.54040(18) 0.0486(8) Uani 1 1 d . . . . .
H3A H 0.2502 0.7492 0.5855 0.073 Uiso 1 1 calc R U . . .
H3B H 0.2609 0.7292 0.5088 0.073 Uiso 1 1 calc R U . . .
H3C H 0.3088 0.8049 0.5289 0.073 Uiso 1 1 calc R U . . .
C4 C 0.4661(4) 0.7543(2) 0.59103(18) 0.0509(9) Uani 1 1 d . . . . .
H4A H 0.4193 0.7545 0.6358 0.076 Uiso 1 1 calc R U . . .
H4B H 0.4700 0.8073 0.5746 0.076 Uiso 1 1 calc R U . . .
H4C H 0.5363 0.7328 0.5926 0.076 Uiso 1 1 calc R U . . .
S3 S -0.18169(15) 0.75782(13) 0.16884(10) 0.0565(5) Uani 0.5 1 d . . P D 1
O3 O -0.0946(4) 0.7526(5) 0.1056(3) 0.075(2) Uani 0.5 1 d . . P D 1
C5 C -0.2979(7) 0.7506(5) 0.1481(5) 0.062(2) Uani 0.5 1 d . . P D 1
H5A H -0.3043 0.6966 0.1369 0.092 Uiso 0.5 1 calc R U P D 1
H5B H -0.3000 0.7831 0.1096 0.092 Uiso 0.5 1 calc R U P D 1
H5C H -0.3559 0.7678 0.1858 0.092 Uiso 0.5 1 calc R U P D 1
C6 C -0.2041(7) 0.8536(7) 0.1962(5) 0.075(3) Uani 0.5 1 d . . P D 1
H6A H -0.1414 0.8701 0.2078 0.112 Uiso 0.5 1 calc R U P D 1
H6B H -0.2636 0.8584 0.2354 0.112 Uiso 0.5 1 calc R U P D 1
H6C H -0.2198 0.8863 0.1607 0.112 Uiso 0.5 1 calc R U P D 1
O4 O 0.1715(5) 0.8012(3) -0.0627(3) 0.0573(14) Uani 0.5 1 d . . P E 1
H4 H 0.1307 0.8279 -0.0321 0.086 Uiso 0.5 1 calc R U P E 1
C41 C 0.1544(8) 0.7227(5) -0.0524(4) 0.058(2) Uani 0.5 1 d . . P E 1
H41A H 0.1560 0.7109 -0.0060 0.070 Uiso 0.5 1 calc R U P E 1
H41B H 0.2144 0.6921 -0.0817 0.070 Uiso 0.5 1 calc R U P E 1
C42 C 0.0574(8) 0.6948(5) -0.0638(4) 0.063(2) Uani 0.5 1 d . . P E 1
H42A H 0.0561 0.6393 -0.0547 0.095 Uiso 0.5 1 calc R U P E 1
H42B H -0.0035 0.7226 -0.0340 0.095 Uiso 0.5 1 calc R U P E 1
H42C H 0.0552 0.7037 -0.1101 0.095 Uiso 0.5 1 calc R U P E 1
O5 O 0.0254(7) 0.8731(5) 0.0464(4) 0.0385(19) Uiso 0.25 1 d . . P F -1
H5 H -0.0093 0.8427 0.0733 0.058 Uiso 0.25 1 calc R U P F -1
C51 C -0.0447(10) 0.9379(8) 0.0339(7) 0.040(3) Uiso 0.25 1 d . . P F -1
H51A H -0.0802 0.9652 0.0761 0.048 Uiso 0.25 1 calc R U P F -1
H51B H -0.0988 0.9189 0.0137 0.048 Uiso 0.25 1 calc R U P F -1
C52 C 0.0222(11) 0.9924(10) -0.0135(7) 0.048(4) Uiso 0.25 1 d . . P F -1
H52A H -0.0226 1.0365 -0.0229 0.072 Uiso 0.25 1 calc R U P F -1
H52B H 0.0754 1.0109 0.0070 0.072 Uiso 0.25 1 calc R U P F -1
H52C H 0.0568 0.9647 -0.0551 0.072 Uiso 0.25 1 calc R U P F -1
O1W O -0.1784(10) 0.8258(8) 0.1147(7) 0.070(3) Uiso 0.25 1 d . . P G 2
O2W O -0.2104(12) 0.7231(9) 0.0973(8) 0.080(4) Uiso 0.25 1 d . . P H 3
O3W O 0.0966(17) 0.8000(13) -0.0143(11) 0.116(6) Uiso 0.25 1 d . . P I 2

loop_
_atom_site_aniso_label
_atom_site_aniso_U_11
_atom_site_aniso_U_22
_atom_site_aniso_U_33
_atom_site_aniso_U_23
_atom_site_aniso_U_13
_atom_site_aniso_U_12
Eu1 0.02859(10) 0.02692(10) 0.02591(10) 0.00432(6) -0.00736(6) 0.00228(6)
C10 0.0458(17) 0.0295(15) 0.0315(15) 0.0015(12) -0.0141(13) 0.0038(13)
O11 0.0368(11) 0.0278(11) 0.0431(12) 0.0053(9) -0.0021(9) -0.0003(9)
C11 0.0343(15) 0.0301(16) 0.0365(16) 0.0057(12) -0.0115(12) -0.0007(12)
O12 0.0596(15) 0.0379(13) 0.0552(15) -0.0025(11) -0.0236(12) -0.0053(12)
C12 0.060(2) 0.0328(17) 0.0319(16) 0.0022(13) -0.0200(14) 0.0019(15)
O13 0.0325(10) 0.0322(11) 0.0365(11) 0.0033(9) -0.0012(8) 0.0075(9)
C13 0.0483(18) 0.0296(16) 0.0309(15) 0.0022(12) -0.0058(13) 0.0108(13)
C110 0.0382(16) 0.0305(16) 0.0438(17) 0.0084(13) -0.0109(13) 0.0033(13)
C111 0.0376(15) 0.0304(15) 0.0346(15) 0.0042(12) -0.0132(12) -0.0021(12)
C112 0.0347(15) 0.0308(16) 0.0395(16) 0.0020(13) -0.0126(13) 0.0015(12)
C113 0.0390(16) 0.0334(16) 0.0391(16) 0.0063(13) -0.0153(13) 0.0052(13)
C114 0.0390(16) 0.0336(16) 0.0385(16) 0.0084(13) -0.0111(13) -0.0015(13)
C115 0.0383(16) 0.0340(17) 0.0445(18) 0.0089(14) -0.0089(14) 0.0031(13)
C116 0.0428(18) 0.046(2) 0.054(2) 0.0175(17) -0.0035(15) 0.0097(15)
C117 0.0447(19) 0.050(2) 0.057(2) 0.0160(18) 0.0026(16) 0.0076(16)
C118 0.051(2) 0.046(2) 0.0463(19) 0.0162(16) -0.0038(16) 0.0021(16)
C119 0.0462(18) 0.0378(18) 0.0432(18) 0.0126(14) -0.0085(14) 0.0030(14)
C120 0.0556(19) 0.0298(16) 0.0315(15) 0.0060(13) -0.0057(14) 0.0026(14)
C121 0.068(2) 0.0262(15) 0.0288(15) 0.0031(12) -0.0156(15) 0.0058(15)
C122 0.089(3) 0.0363(19) 0.0424(19) -0.0041(15) -0.0327(19) 0.0083(19)
C123 0.106(3) 0.045(2) 0.041(2) -0.0119(17) -0.031(2) 0.017(2)
C124 0.088(3) 0.043(2) 0.0382(19) -0.0027(16) -0.0067(19) 0.018(2)
C125 0.059(2) 0.0392(19) 0.0359(17) 0.0072(14) -0.0006(15) 0.0074(16)
C126 0.059(2) 0.046(2) 0.056(2) 0.0125(18) 0.0012(18) 0.0044(17)
C127 0.053(2) 0.065(3) 0.073(3) 0.013(2) 0.008(2) 0.015(2)
C128 0.081(3) 0.071(3) 0.071(3) -0.002(3) 0.005(3) 0.033(3)
C129 0.108(4) 0.057(3) 0.058(3) -0.012(2) -0.012(3) 0.035(3)
C100 0.048(4) 0.043(4) 0.042(4) 0.000(3) -0.003(4) 0.000(3)
C101 0.047(6) 0.031(4) 0.037(5) 0.006(3) -0.015(5) 0.002(4)
C102 0.059(5) 0.036(4) 0.034(4) 0.005(3) -0.012(4) -0.006(4)
C103 0.072(5) 0.043(4) 0.050(4) 0.002(3) -0.021(4) -0.003(4)
C104 0.065(7) 0.044(5) 0.045(6) 0.011(5) 0.005(5) 0.008(4)
C105 0.059(7) 0.063(6) 0.049(7) 0.007(5) 0.003(6) 0.009(5)
C106 0.071(6) 0.115(7) 0.064(6) -0.002(5) 0.001(5) 0.000(5)
C107 0.090(7) 0.131(8) 0.062(6) -0.014(6) 0.000(6) -0.001(7)
C108 0.082(7) 0.098(8) 0.055(6) -0.012(5) -0.009(6) -0.003(7)
C109 0.079(6) 0.061(5) 0.057(6) 0.004(4) -0.006(5) -0.001(5)
C130 0.027(3) 0.027(3) 0.028(4) 0.007(3) -0.007(3) -0.007(3)
C131 0.029(5) 0.028(4) 0.025(4) 0.005(3) -0.008(4) 0.004(4)
C132 0.024(3) 0.048(4) 0.032(3) -0.001(3) -0.006(3) 0.002(3)
C133 0.029(3) 0.060(4) 0.041(4) 0.001(3) 0.003(3) 0.002(3)
C134 0.033(5) 0.044(5) 0.039(5) 0.002(4) 0.007(4) 0.004(3)
C135 0.030(5) 0.031(4) 0.034(5) 0.002(4) 0.002(4) 0.000(3)
C136 0.060(4) 0.039(3) 0.027(3) -0.002(3) -0.007(3) -0.013(3)
C137 0.078(5) 0.048(4) 0.037(4) 0.000(3) -0.012(4) -0.015(4)
C138 0.076(6) 0.061(5) 0.034(5) -0.005(4) -0.001(5) -0.006(5)
C139 0.053(5) 0.061(5) 0.045(5) -0.009(4) 0.005(4) 0.000(4)
C20 0.0310(14) 0.0348(16) 0.0366(16) 0.0108(13) -0.0103(12) -0.0016(12)
O21 0.0303(10) 0.0319(11) 0.0343(11) 0.0024(9) -0.0061(8) 0.0027(8)
C21 0.0303(15) 0.0319(16) 0.0398(16) 0.0089(13) -0.0064(13) 0.0044(12)
O22 0.0322(11) 0.0574(15) 0.0512(14) 0.0125(12) -0.0133(10) 0.0047(11)
C22 0.0305(15) 0.0484(19) 0.0403(17) 0.0149(14) -0.0094(13) -0.0039(14)
O23 0.0305(10) 0.0414(12) 0.0310(10) 0.0007(9) -0.0072(8) 0.0007(9)
C23 0.0324(15) 0.0307(15) 0.0358(15) 0.0058(12) -0.0133(12) -0.0029(12)
C200 0.046(5) 0.057(7) 0.058(6) 0.010(6) -0.014(4) 0.005(5)
C201 0.047(7) 0.051(9) 0.040(6) 0.004(6) -0.016(5) 0.012(6)
C202 0.037(4) 0.064(7) 0.040(6) 0.019(5) -0.008(4) 0.003(5)
C203 0.068(6) 0.086(7) 0.082(6) 0.025(6) -0.035(5) 0.008(6)
C204 0.045(5) 0.092(8) 0.066(7) 0.022(6) -0.013(5) 0.020(5)
C205 0.067(7) 0.080(8) 0.042(5) 0.008(5) -0.009(5) 0.023(6)
C206 0.093(6) 0.091(7) 0.091(7) 0.011(6) -0.019(6) 0.008(5)
C207 0.096(7) 0.103(7) 0.088(7) 0.004(6) -0.005(6) 0.016(6)
C208 0.070(7) 0.080(7) 0.097(8) 0.013(7) -0.021(6) 0.014(6)
C209 0.082(7) 0.103(8) 0.081(7) 0.024(6) -0.023(6) 0.025(6)
C210 0.019(3) 0.019(4) 0.025(4) -0.005(3) -0.006(3) -0.005(3)
C211 0.017(3) 0.017(4) 0.021(5) -0.004(3) -0.002(3) -0.004(3)
C212 0.026(3) 0.014(3) 0.034(4) -0.011(3) -0.003(2) -0.007(3)
C213 0.019(3) 0.014(3) 0.028(3) -0.006(2) 0.004(2) -0.007(2)
C214 0.019(3) 0.015(3) 0.027(3) -0.006(3) -0.004(3) -0.008(3)
C215 0.021(3) 0.008(2) 0.023(3) -0.007(2) -0.010(2) -0.002(2)
C216 0.011(2) 0.020(2) 0.024(2) 0.0096(19) -0.0048(18) -0.0081(18)
C217 0.014(2) 0.028(3) 0.029(3) 0.012(2) -0.0092(19) -0.010(2)
C218 0.012(2) 0.046(4) 0.025(3) 0.007(3) 0.006(2) -0.006(3)
C219 0.025(3) 0.038(4) 0.022(3) 0.003(3) 0.007(2) -0.013(3)
C220 0.0349(16) 0.049(2) 0.0457(18) 0.0043(15) -0.0106(14) -0.0070(14)
C221 0.0314(15) 0.054(2) 0.0445(18) 0.0115(16) -0.0119(13) -0.0122(14)
C222 0.0368(17) 0.065(2) 0.053(2) 0.0138(18) -0.0159(15) -0.0125(17)
C223 0.047(2) 0.077(3) 0.053(2) 0.010(2) -0.0201(17) -0.019(2)
C224 0.0431(19) 0.068(3) 0.050(2) -0.0014(19) -0.0081(16) -0.0180(18)
C225 0.0396(17) 0.053(2) 0.049(2) 0.0050(17) -0.0021(15) -0.0099(16)
C226 0.048(2) 0.053(2) 0.058(2) -0.0006(18) -0.0020(17) -0.0022(17)
C227 0.064(2) 0.052(2) 0.073(3) -0.005(2) 0.002(2) -0.004(2)
C228 0.074(3) 0.061(3) 0.080(3) -0.018(2) 0.001(3) -0.020(2)
C229 0.065(3) 0.077(3) 0.070(3) -0.011(2) -0.012(2) -0.024(2)
C230 0.0419(16) 0.0331(16) 0.0319(15) 0.0049(12) -0.0112(13) -0.0031(13)
C231 0.0351(15) 0.0309(15) 0.0355(16) 0.0062(12) -0.0133(12) -0.0076(12)
C232 0.0390(16) 0.0386(17) 0.0403(17) 0.0096(14) -0.0150(13) -0.0050(13)
C233 0.0487(18) 0.0456(19) 0.0405(18) 0.0141(15) -0.0190(15) -0.0065(15)
C234 0.062(2) 0.0394(18) 0.0391(18) 0.0092(14) -0.0216(16) -0.0088(16)
C235 0.0552(19) 0.0365(17) 0.0357(17) 0.0043(14) -0.0116(15) -0.0040(15)
C236 0.062(2) 0.049(2) 0.0389(18) 0.0015(16) -0.0078(16) 0.0050(17)
C237 0.078(3) 0.067(3) 0.0376(19) -0.0001(18) -0.0004(19) 0.004(2)
C238 0.093(3) 0.071(3) 0.0298(18) 0.0060(18) -0.015(2) 0.001(2)
C239 0.080(3) 0.052(2) 0.0356(18) 0.0089(16) -0.0223(18) -0.008(2)
C30 0.0416(16) 0.0303(16) 0.0433(18) 0.0029(13) -0.0061(14) -0.0016(13)
O31 0.0565(13) 0.0335(12) 0.0380(12) 0.0011(9) -0.0153(10) -0.0053(10)
C31 0.056(2) 0.0304(17) 0.0402(18) -0.0026(14) -0.0070(15) -0.0059(15)
O32 0.0742(18) 0.0316(13) 0.0705(18) -0.0035(13) -0.0034(15) -0.0030(12)
C32 0.0500(19) 0.0329(18) 0.055(2) 0.0044(16) 0.0011(16) 0.0044(15)
O33 0.0411(11) 0.0274(11) 0.0353(11) 0.0056(9) -0.0019(9) -0.0012(9)
C33 0.0311(14) 0.0303(16) 0.0390(16) 0.0057(13) -0.0064(12) -0.0042(12)
C300 0.039(5) 0.036(4) 0.041(4) 0.002(3) -0.007(4) 0.001(4)
C301 0.033(5) 0.027(4) 0.041(5) 0.003(3) -0.012(4) 0.000(4)
C302 0.042(4) 0.036(4) 0.040(4) 0.000(3) -0.008(3) 0.000(3)
C303 0.055(5) 0.042(4) 0.037(4) 0.002(3) -0.010(3) -0.003(3)
C304 0.036(6) 0.031(5) 0.042(6) 0.000(4) 0.001(5) 0.004(4)
C305 0.042(5) 0.031(4) 0.048(5) -0.001(4) -0.005(4) -0.003(3)
C306 0.053(4) 0.039(4) 0.057(4) 0.002(3) -0.012(4) -0.004(3)
C307 0.044(4) 0.049(4) 0.063(5) 0.001(3) -0.003(4) -0.001(3)
C308 0.066(6) 0.053(5) 0.054(6) 0.003(5) 0.000(5) 0.007(4)
C309 0.061(5) 0.051(4) 0.053(5) 0.008(4) -0.006(4) 0.002(4)
C310 0.033(4) 0.028(3) 0.038(4) 0.005(2) -0.010(3) 0.003(3)
C311 0.028(6) 0.029(4) 0.038(4) 0.000(3) -0.014(4) 0.003(4)
C312 0.048(5) 0.046(4) 0.044(4) -0.001(3) -0.024(4) 0.010(3)
C313 0.034(3) 0.044(4) 0.050(4) -0.008(3) -0.013(4) 0.012(3)
C314 0.034(4) 0.039(4) 0.045(5) -0.001(4) -0.006(4) 0.000(3)
C315 0.027(6) 0.028(4) 0.042(6) -0.001(4) -0.004(4) 0.006(4)
C316 0.048(4) 0.039(3) 0.043(4) 0.007(3) -0.009(3) 0.001(3)
C317 0.058(4) 0.068(5) 0.041(4) 0.014(4) 0.000(3) -0.003(4)
C318 0.052(5) 0.080(6) 0.050(5) 0.000(5) 0.009(5) -0.004(4)
C319 0.047(5) 0.065(5) 0.048(5) 0.001(4) -0.005(4) -0.002(4)
C320 0.047(2) 0.078(3) 0.058(2) 0.003(2) -0.0014(18) 0.023(2)
C321 0.052(2) 0.054(2) 0.058(2) 0.0049(19) -0.0025(18) 0.0199(19)
C322 0.084(3) 0.064(3) 0.083(3) 0.019(3) 0.003(3) 0.029(3)
C323 0.106(4) 0.074(4) 0.086(4) 0.021(3) -0.005(3) 0.039(4)
C324 0.074(3) 0.078(4) 0.071(3) 0.014(3) 0.001(2) 0.038(3)
C325 0.052(2) 0.101(4) 0.063(3) -0.006(3) 0.005(2) 0.016(3)
C326 0.054(3) 0.121(5) 0.070(3) 0.004(3) 0.002(2) -0.002(3)
C327 0.059(3) 0.187(8) 0.067(3) 0.012(4) -0.010(3) 0.016(4)
C328 0.072(4) 0.176(9) 0.081(4) -0.012(5) -0.007(3) 0.025(5)
C329 0.100(5) 0.119(6) 0.081(4) 0.003(4) 0.001(4) 0.054(4)
C330 0.0418(17) 0.0328(16) 0.0438(18) 0.0078(14) -0.0092(14) -0.0056(13)
C331 0.0363(15) 0.0296(15) 0.0388(16) 0.0056(13) -0.0067(13) 0.0014(12)
C332 0.0478(18) 0.0345(17) 0.0439(18) 0.0057(14) -0.0083(14) -0.0063(14)
C333 0.054(2) 0.0339(18) 0.053(2) 0.0092(16) -0.0072(16) -0.0075(15)
C334 0.0514(19) 0.0322(17) 0.0428(18) 0.0078(14) -0.0036(15) 0.0036(14)
C335 0.0476(18) 0.0370(18) 0.0418(18) 0.0065(14) -0.0088(14) 0.0032(14)
C336 0.073(2) 0.044(2) 0.046(2) 0.0039(16) -0.0152(18) -0.0018(18)
C337 0.088(3) 0.056(3) 0.041(2) 0.0018(18) -0.014(2) 0.006(2)
C338 0.083(3) 0.052(2) 0.040(2) 0.0097(18) 0.0041(19) 0.009(2)
C339 0.066(2) 0.045(2) 0.049(2) 0.0114(17) 0.0024(18) -0.0018(18)
S1 0.0527(4) 0.0303(4) 0.0299(3) 0.0054(3) -0.0128(3) 0.0013(3)
O1 0.0496(13) 0.0523(14) 0.0300(11) 0.0059(10) -0.0122(10) 0.0100(11)
C1 0.0382(19) 0.066(3) 0.116(4) 0.017(3) -0.027(2) -0.0074(19)
C2 0.075(3) 0.056(2) 0.070(3) 0.015(2) -0.037(2) -0.020(2)
S2 0.0374(4) 0.0417(4) 0.0646(5) 0.0137(4) -0.0200(4) -0.0040(3)
O2 0.0297(10) 0.0453(13) 0.0580(14) 0.0020(11) -0.0155(10) 0.0011(9)
C3 0.054(2) 0.048(2) 0.0403(18) 0.0066(16) -0.0081(15) 0.0056(16)
C4 0.078(3) 0.0411(19) 0.0378(18) 0.0060(15) -0.0199(17) -0.0115(18)
S3 0.0453(9) 0.0620(12) 0.0589(11) 0.0025(9) -0.0123(8) 0.0141(8)
O3 0.042(3) 0.122(6) 0.051(3) 0.009(3) -0.004(2) 0.032(3)
C5 0.056(4) 0.031(4) 0.087(6) -0.002(4) -0.001(4) 0.009(3)
C6 0.059(5) 0.105(8) 0.057(5) -0.020(5) -0.021(4) 0.038(5)
O4 0.068(3) 0.061(3) 0.050(3) 0.004(3) -0.024(3) -0.024(3)
C41 0.090(6) 0.043(4) 0.057(5) 0.007(3) -0.040(4) -0.035(4)
C42 0.082(6) 0.070(6) 0.052(4) 0.007(4) -0.031(4) -0.049(5)

loop_
_atom_type_symbol
_atom_type_description
_atom_type_scat_dispersion_real
_atom_type_scat_dispersion_imag
_atom_type_scat_source
C C 0.0181 0.0091 'International Tables Vol C Tables 4.2.6.8 and 6.1.1.4'
H H 0.0000 0.0000 'International Tables Vol C Tables 4.2.6.8 and 6.1.1.4'
O O 0.0492 0.0322 'International Tables Vol C Tables 4.2.6.8 and 6.1.1.4'
S S 0.3331 0.5567 'International Tables Vol C Tables 4.2.6.8 and 6.1.1.4'
Eu Eu -8.9294 11.1857 'International Tables Vol C Tables 4.2.6.8 and 6.1.1.4'

loop_
_geom_angle_atom_site_label_1
_geom_angle_atom_site_label_2
_geom_angle_atom_site_label_3
_geom_angle
O21 Eu1 O13 133.95(8)
O21 Eu1 O23 70.93(7)
O13 Eu1 O23 74.04(8)
O21 Eu1 O1 100.35(8)
O13 Eu1 O1 94.98(8)
O23 Eu1 O1 149.64(9)
O21 Eu1 O2 153.44(8)
O13 Eu1 O2 72.06(8)
O23 Eu1 O2 121.87(8)
O1 Eu1 O2 79.06(9)
O21 Eu1 O33 86.18(7)
O13 Eu1 O33 109.03(7)
O23 Eu1 O33 70.26(8)
O1 Eu1 O33 139.51(9)
O2 Eu1 O33 78.12(8)
O21 Eu1 O31 75.19(8)
O13 Eu1 O31 150.84(8)
O23 Eu1 O31 126.94(8)
O1 Eu1 O31 75.29(8)
O2 Eu1 O31 79.07(9)
O33 Eu1 O31 67.84(8)
O21 Eu1 O11 73.67(7)
O13 Eu1 O11 70.40(7)
O23 Eu1 O11 77.68(8)
O1 Eu1 O11 71.96(9)
O2 Eu1 O11 129.53(8)
O33 Eu1 O11 146.34(8)
O31 Eu1 O11 129.07(8)
C13 C10 C11 118.6(3)
C13 C10 C12 121.9(3)
C11 C10 C12 119.5(3)
C11 O11 Eu1 133.05(19)
O11 C11 C10 123.0(3)
O11 C11 C111 115.5(3)
C10 C11 C111 121.4(3)
O12 C12 C10 122.6(3)
O12 C12 C121 117.4(3)
C10 C12 C121 120.0(3)
C13 O13 Eu1 132.9(2)
O13 C13 C10 123.4(3)
O13 C13 C131 109.3(5)
C10 C13 C131 127.1(5)
O13 C13 C101 123.7(5)
C10 C13 C101 111.7(5)
C111 C110 C115 121.6(3)
C111 C110 H110 119.2
C115 C110 H110 119.2
C110 C111 C112 119.2(3)
C110 C111 C11 120.4(3)
C112 C111 C11 120.0(3)
C113 C112 C111 120.7(3)
C113 C112 H112 119.6
C111 C112 H112 119.6
C112 C113 C114 120.8(3)
C112 C113 H113 119.6
C114 C113 H113 119.6
C113 C114 C119 122.1(3)
C113 C114 C115 119.3(3)
C119 C114 C115 118.7(3)
C116 C115 C110 122.8(3)
C116 C115 C114 118.9(3)
C110 C115 C114 118.3(3)
C117 C116 C115 121.0(3)
C117 C116 H116 119.5
C115 C116 H116 119.5
C116 C117 C118 120.1(3)
C116 C117 H117 120.0
C118 C117 H117 120.0
C119 C118 C117 120.5(3)
C119 C118 H118 119.8
C117 C118 H118 119.8
C118 C119 C114 120.8(3)
C118 C119 H119 119.6
C114 C119 H119 119.6
C121 C120 C125 121.4(3)
C121 C120 H120 119.3
C125 C120 H120 119.3
C120 C121 C122 119.7(3)
C120 C121 C12 121.8(3)
C122 C121 C12 118.3(3)
C123 C122 C121 120.2(4)
C123 C122 H122 119.9
C121 C122 H122 119.9
C122 C123 C124 121.4(4)
C122 C123 H123 119.3
C124 C123 H123 119.3
C123 C124 C129 124.0(4)
C123 C124 C125 118.9(4)
C129 C124 C125 117.1(5)
C126 C125 C120 121.7(4)
C126 C125 C124 120.0(4)
C120 C125 C124 118.2(4)
C127 C126 C125 120.5(5)
C127 C126 H126 119.8
C125 C126 H126 119.8
C126 C127 C128 120.2(5)
C126 C127 H127 119.9
C128 C127 H127 119.9
C129 C128 C127 120.4(4)
C129 C128 H128 119.8
C127 C128 H128 119.8
C128 C129 C124 121.8(5)
C128 C129 H129 119.1
C124 C129 H129 119.1
C101 C100 C105 116.6(11)
C101 C100 H100 121.7
C105 C100 H100 121.7
C100 C101 C102 122.1(11)
C100 C101 C13 113.5(10)
C102 C101 C13 124.4(9)
C103 C102 C101 120.8(10)
C103 C102 H102 119.6
C101 C102 H102 119.6
C102 C103 C104 118.6(10)
C102 C103 H103 120.7
C104 C103 H103 120.7
C105 C104 C103 122.2(12)
C105 C104 C109 120.0(13)
C103 C104 C109 117.8(13)
C104 C105 C106 121.8(13)
C104 C105 C100 119.6(13)
C106 C105 C100 118.5(13)
C107 C106 C105 116.0(14)
C107 C106 H106 122.0
C105 C106 H106 122.0
C108 C107 C106 123.0(15)
C108 C107 H107 118.5
C106 C107 H107 118.5
C109 C108 C107 124.9(16)
C109 C108 H108 117.5
C107 C108 H108 117.5
C108 C109 C104 114.2(13)
C108 C109 H109 122.9
C104 C109 H109 122.9
C131 C130 C135 123.6(8)
C131 C130 H130 118.2
C135 C130 H130 118.2
C130 C131 C132 119.2(8)
C130 C131 C13 116.1(8)
C132 C131 C13 124.3(8)
C133 C132 C131 118.4(8)
C133 C132 H132 120.8
C131 C132 H132 120.8
C132 C133 C134 123.7(7)
C132 C133 H133 118.2
C134 C133 H133 118.2
C139 C134 C133 125.3(10)
C139 C134 C135 118.1(11)
C133 C134 C135 116.5(9)
C130 C135 C136 123.7(9)
C130 C135 C134 118.6(9)
C136 C135 C134 117.7(9)
C137 C136 C135 122.1(9)
C137 C136 H136 118.9
C135 C136 H136 118.9
C136 C137 C138 120.4(9)
C136 C137 H137 119.8
C138 C137 H137 119.8
C137 C138 C139 118.1(10)
C137 C138 H138 121.0
C139 C138 H138 121.0
C134 C139 C138 123.5(10)
C134 C139 H139 118.2
C138 C139 H139 118.2
C21 C20 C23 120.9(3)
C21 C20 C22 119.4(3)
C23 C20 C22 119.7(3)
C21 O21 Eu1 130.60(19)
O21 C21 C20 123.1(3)
O21 C21 C211 109.0(6)
C20 C21 C211 127.9(6)
O21 C21 C201 120.9(7)
C20 C21 C201 115.4(7)
O22 C22 C221 120.0(3)
O22 C22 C20 122.0(3)
C221 C22 C20 118.0(3)
C23 O23 Eu1 137.6(2)
O23 C23 C20 122.6(3)
O23 C23 C231 114.4(3)
C20 C23 C231 122.9(3)
C201 C200 C205 117.2(15)
C201 C200 H200 121.4
C205 C200 H200 121.4
C202 C201 C200 120.2(18)
C202 C201 C21 128.5(14)
C200 C201 C21 110.8(14)
C201 C202 C203 124.8(16)
C201 C202 H202 117.6
C203 C202 H202 117.6
C204 C203 C202 115.7(14)
C204 C203 H203 122.2
C202 C203 H203 122.2
C203 C204 C205 127.0(13)
C203 C204 C209 111.7(15)
C205 C204 C209 121.3(17)
C206 C205 C204 123.3(17)
C206 C205 C200 121.4(18)
C204 C205 C200 115.2(12)
C205 C206 C207 118.2(16)
C205 C206 H206 120.9
C207 C206 H206 120.9
C208 C207 C206 115.8(15)
C208 C207 H207 122.1
C206 C207 H207 122.1
C209 C208 C207 138.9(19)
C209 C208 H208 110.5
C207 C208 H208 110.5
C208 C209 C204 102.1(17)
C208 C209 H209 128.9
C204 C209 H209 128.9
C215 C210 C211 123.7(8)
C215 C210 H210 118.2
C211 C210 H210 118.2
C210 C211 C212 117.4(10)
C210 C211 C21 121.9(9)
C212 C211 C21 120.1(9)
C213 C212 C211 120.2(8)
C213 C212 H212 119.9
C211 C212 H212 119.9
C212 C213 C214 123.2(6)
C212 C213 H213 118.4
C214 C213 H213 118.4
C219 C214 C215 120.0(7)
C219 C214 C213 124.9(6)
C215 C214 C213 115.1(6)
C210 C215 C214 120.5(6)
C210 C215 C216 122.4(7)
C214 C215 C216 117.1(7)
C217 C216 C215 120.8(6)
C217 C216 H216 119.6
C215 C216 H216 119.6
C216 C217 C218 121.6(5)
C216 C217 H217 119.2
C218 C217 H217 119.2
C219 C218 C217 115.7(6)
C219 C218 H218 122.2
C217 C218 H218 122.2
C214 C219 C218 124.7(7)
C214 C219 H219 117.6
C218 C219 H219 117.6
C221 C220 C225 121.5(3)
C221 C220 H220 119.3
C225 C220 H220 119.3
C220 C221 C222 119.2(4)
C220 C221 C22 121.2(3)
C222 C221 C22 119.5(3)
C223 C222 C221 120.6(4)
C223 C222 H222 119.7
C221 C222 H222 119.7
C222 C223 C224 121.5(4)
C222 C223 H223 119.2
C224 C223 H223 119.2
C223 C224 C229 123.5(4)
C223 C224 C225 118.7(4)
C229 C224 C225 117.7(4)
C226 C225 C224 119.5(4)
C226 C225 C220 122.1(4)
C224 C225 C220 118.4(4)
C227 C226 C225 120.5(4)
C227 C226 H226 119.8
C225 C226 H226 119.8
C226 C227 C228 120.3(5)
C226 C227 H227 119.9
C228 C227 H227 119.9
C229 C228 C227 121.0(4)
C229 C228 H228 119.5
C227 C228 H228 119.5
C228 C229 C224 121.0(5)
C228 C229 H229 119.5
C224 C229 H229 119.5
C231 C230 C235 121.7(3)
C231 C230 H230 119.2
C235 C230 H230 119.2
C230 C231 C232 118.8(3)
C230 C231 C23 118.2(3)
C232 C231 C23 122.9(3)
C233 C232 C231 120.7(3)
C233 C232 H232 119.7
C231 C232 H232 119.7
C232 C233 C234 121.4(3)
C232 C233 H233 119.3
C234 C233 H233 119.3
C233 C234 C239 122.8(3)
C233 C234 C235 118.3(3)
C239 C234 C235 118.8(4)
C230 C235 C236 121.8(3)
C230 C235 C234 119.2(3)
C236 C235 C234 119.0(3)
C237 C236 C235 120.5(4)
C237 C236 H236 119.8
C235 C236 H236 119.8
C236 C237 C238 120.0(4)
C236 C237 H237 120.0
C238 C237 H237 120.0
C239 C238 C237 121.1(4)
C239 C238 H238 119.4
C237 C238 H238 119.4
C238 C239 C234 120.5(4)
C238 C239 H239 119.7
C234 C239 H239 119.7
C33 C30 C31 119.8(3)
C33 C30 C32 120.9(3)
C31 C30 C32 119.3(3)
C31 O31 Eu1 127.5(2)
O31 C31 C30 123.8(3)
O31 C31 C301 107.0(5)
C30 C31 C301 128.9(5)
O31 C31 C311 119.2(5)
C30 C31 C311 115.6(5)
O32 C32 C30 122.6(4)
O32 C32 C321 119.0(4)
C30 C32 C321 118.4(4)
C33 O33 Eu1 136.10(19)
O33 C33 C30 124.2(3)
O33 C33 C331 114.0(3)
C30 C33 C331 121.8(3)
C301 C300 C305 118.7(10)
C301 C300 H300 120.6
C305 C300 H300 120.6
C300 C301 C302 120.3(9)
C300 C301 C31 114.6(9)
C302 C301 C31 123.3(8)
C303 C302 C301 121.1(9)
C303 C302 H302 119.4
C301 C302 H302 119.4
C302 C303 C304 119.6(9)
C302 C303 H303 120.2
C304 C303 H303 120.2
C305 C304 C303 120.4(10)
C305 C304 C309 119.5(12)
C303 C304 C309 120.1(11)
C304 C305 C306 120.2(11)
C304 C305 C300 119.7(10)
C306 C305 C300 120.1(11)
C307 C306 C305 119.6(9)
C307 C306 H306 120.2
C305 C306 H306 120.2
C306 C307 C308 119.7(9)
C306 C307 H307 120.2
C308 C307 H307 120.2
C309 C308 C307 122.6(12)
C309 C308 H308 118.7
C307 C308 H308 118.7
C308 C309 C304 118.4(11)
C308 C309 H309 120.8
C304 C309 H309 120.8
C311 C310 C315 122.1(10)
C311 C310 H310 118.9
C315 C310 H310 118.9
C310 C311 C312 120.7(10)
C310 C311 C31 112.9(9)
C312 C311 C31 126.0(7)
C313 C312 C311 118.5(9)
C313 C312 H312 120.8
C311 C312 H312 120.8
C312 C313 C314 122.5(8)
C312 C313 H313 118.8
C314 C313 H313 118.8
C319 C314 C313 122.6(8)
C319 C314 C315 118.8(10)
C313 C314 C315 118.6(9)
C316 C315 C310 123.5(10)
C316 C315 C314 118.8(10)
C310 C315 C314 117.6(10)
C317 C316 C315 121.7(8)
C317 C316 H316 119.2
C315 C316 H316 119.2
C316 C317 C318 120.7(9)
C316 C317 H317 119.7
C318 C317 H317 119.7
C319 C318 C317 118.7(9)
C319 C318 H318 120.6
C317 C318 H318 120.6
C318 C319 C314 121.3(10)
C318 C319 H319 119.3
C314 C319 H319 119.3
C321 C320 C325 120.7(5)
C321 C320 H320 119.6
C325 C320 H320 119.6
C320 C321 C322 120.6(5)
C320 C321 C32 121.4(4)
C322 C321 C32 118.0(5)
C323 C322 C321 118.9(6)
C323 C322 H322 120.5
C321 C322 H322 120.5
C324 C323 C322 121.2(6)
C324 C323 H323 119.4
C322 C323 H323 119.4
C323 C324 C325 121.9(5)
C323 C324 C329 121.7(6)
C325 C324 C329 116.5(7)
C326 C325 C324 122.3(6)
C326 C325 C320 121.0(6)
C324 C325 C320 116.7(6)
C325 C326 C327 118.4(7)
C325 C326 H326 120.8
C327 C326 H326 120.8
C328 C327 C326 120.9(8)
C328 C327 H327 119.5
C326 C327 H327 119.5
C329 C328 C327 123.2(8)
C329 C328 H328 118.4
C327 C328 H328 118.4
C328 C329 C324 118.7(8)
C328 C329 H329 120.7
C324 C329 H329 120.7
C331 C330 C335 121.9(3)
C331 C330 H330 119.1
C335 C330 H330 119.1
C330 C331 C332 119.8(3)
C330 C331 C33 118.0(3)
C332 C331 C33 121.8(3)
C333 C332 C331 119.6(3)
C333 C332 H332 120.2
C331 C332 H332 120.2
C332 C333 C334 121.5(3)
C332 C333 H333 119.2
C334 C333 H333 119.2
C333 C334 C339 122.6(3)
C333 C334 C335 118.8(3)
C339 C334 C335 118.6(4)
C330 C335 C336 123.0(3)
C330 C335 C334 118.3(3)
C336 C335 C334 118.6(3)
C337 C336 C335 121.4(4)
C337 C336 H336 119.3
C335 C336 H336 119.3
C336 C337 C338 119.8(4)
C336 C337 H337 120.1
C338 C337 H337 120.1
C339 C338 C337 121.0(4)
C339 C338 H338 119.5
C337 C338 H338 119.5
C338 C339 C334 120.5(4)
C338 C339 H339 119.7
C334 C339 H339 119.7
O1 S1 C3 105.70(15)
O1 S1 C4 103.91(17)
C3 S1 C4 99.3(2)
S1 O1 Eu1 143.80(14)
S2 C1 H1A 109.5
S2 C1 H1B 109.5
H1A C1 H1B 109.5
S2 C1 H1C 109.5
H1A C1 H1C 109.5
H1B C1 H1C 109.5
S2 C2 H2A 109.5
S2 C2 H2B 109.5
H2A C2 H2B 109.5
S2 C2 H2C 109.5
H2A C2 H2C 109.5
H2B C2 H2C 109.5
O2 S2 C1 102.9(2)
O2 S2 C2 105.47(17)
C1 S2 C2 98.2(3)
S2 O2 Eu1 130.26(14)
S1 C3 H3A 109.5
S1 C3 H3B 109.5
H3A C3 H3B 109.5
S1 C3 H3C 109.5
H3A C3 H3C 109.5
H3B C3 H3C 109.5
S1 C4 H4A 109.5
S1 C4 H4B 109.5
H4A C4 H4B 109.5
S1 C4 H4C 109.5
H4A C4 H4C 109.5
H4B C4 H4C 109.5
O3 S3 C5 108.3(4)
O3 S3 C6 108.7(5)
C5 S3 C6 97.3(4)
S3 C5 H5A 109.5
S3 C5 H5B 109.5
H5A C5 H5B 109.5
S3 C5 H5C 109.5
H5A C5 H5C 109.5
H5B C5 H5C 109.5
S3 C6 H6A 109.5
S3 C6 H6B 109.5
H6A C6 H6B 109.5
S3 C6 H6C 109.5
H6A C6 H6C 109.5
H6B C6 H6C 109.5
C41 O4 H4 109.5
O4 C41 C42 118.5(8)
O4 C41 H41A 107.7
C42 C41 H41A 107.7
O4 C41 H41B 107.7
C42 C41 H41B 107.7
H41A C41 H41B 107.1
C41 C42 H42A 109.5
C41 C42 H42B 109.5
H42A C42 H42B 109.5
C41 C42 H42C 109.5
H42A C42 H42C 109.5
H42B C42 H42C 109.5
C51 O5 H5 109.5
O5 C51 C52 107.5(11)
O5 C51 H51A 110.2
C52 C51 H51A 110.2
O5 C51 H51B 110.2
C52 C51 H51B 110.2
H51A C51 H51B 108.5
C51 C52 H52A 109.5
C51 C52 H52B 109.5
H52A C52 H52B 109.5
C51 C52 H52C 109.5
H52A C52 H52C 109.5
H52B C52 H52C 109.5

loop_
_geom_bond_atom_site_label_1
_geom_bond_atom_site_label_2
_geom_bond_distance
Eu1 O21 2.344(2)
Eu1 O13 2.354(2)
Eu1 O23 2.354(2)
Eu1 O1 2.359(2)
Eu1 O2 2.363(2)
Eu1 O33 2.381(2)
Eu1 O31 2.400(2)
Eu1 O11 2.431(2)
C10 C13 1.429(5)
C10 C11 1.434(5)
C10 C12 1.465(5)
O11 C11 1.252(4)
C11 C111 1.493(4)
O12 C12 1.238(5)
C12 C121 1.506(5)
O13 C13 1.259(4)
C13 C131 1.497(11)
C13 C101 1.546(13)
C110 C111 1.365(5)
C110 C115 1.417(5)
C110 H110 0.9500
C111 C112 1.428(4)
C112 C113 1.358(5)
C112 H112 0.9500
C113 C114 1.410(5)
C113 H113 0.9500
C114 C119 1.422(5)
C114 C115 1.428(5)
C115 C116 1.414(5)
C116 C117 1.368(5)
C116 H116 0.9500
C117 C118 1.419(5)
C117 H117 0.9500
C118 C119 1.362(5)
C118 H118 0.9500
C119 H119 0.9500
C120 C121 1.363(5)
C120 C125 1.423(5)
C120 H120 0.9500
C121 C122 1.425(5)
C122 C123 1.363(6)
C122 H122 0.9500
C123 C124 1.406(7)
C123 H123 0.9500
C124 C129 1.416(6)
C124 C125 1.433(6)
C125 C126 1.410(6)
C126 C127 1.375(6)
C126 H126 0.9500
C127 C128 1.399(8)
C127 H127 0.9500
C128 C129 1.372(9)
C128 H128 0.9500
C129 H129 0.9500
C100 C101 1.350(14)
C100 C105 1.470(16)
C100 H100 0.9500
C101 C102 1.392(15)
C102 C103 1.366(12)
C102 H102 0.9500
C103 C104 1.379(16)
C103 H103 0.9500
C104 C105 1.35(2)
C104 C109 1.529(18)
C105 C106 1.410(17)
C106 C107 1.382(18)
C106 H106 0.9500
C107 C108 1.35(2)
C107 H107 0.9500
C108 C109 1.310(19)
C108 H108 0.9500
C109 H109 0.9500
C130 C131 1.372(12)
C130 C135 1.390(13)
C130 H130 0.9500
C131 C132 1.443(12)
C132 C133 1.363(10)
C132 H132 0.9500
C133 C134 1.438(15)
C133 H133 0.9500
C134 C139 1.368(15)
C134 C135 1.453(14)
C135 C136 1.425(13)
C136 C137 1.365(11)
C136 H136 0.9500
C137 C138 1.405(17)
C137 H137 0.9500
C138 C139 1.411(17)
C138 H138 0.9500
C139 H139 0.9500
C20 C21 1.420(5)
C20 C23 1.431(4)
C20 C22 1.494(5)
O21 C21 1.269(4)
C21 C211 1.512(14)
C21 C201 1.54(2)
O22 C22 1.228(4)
C22 C221 1.494(5)
O23 C23 1.257(4)
C23 C231 1.497(4)
C200 C201 1.37(2)
C200 C205 1.54(2)
C200 H200 0.9500
C201 C202 1.33(2)
C202 C203 1.391(19)
C202 H202 0.9500
C203 C204 1.34(2)
C203 H203 0.9500
C204 C205 1.34(2)
C204 C209 1.63(2)
C205 C206 1.313(19)
C206 C207 1.405(19)
C206 H206 0.9500
C207 C208 1.31(2)
C207 H207 0.9500
C208 C209 1.28(2)
C208 H208 0.9500
C209 H209 0.9500
C210 C215 1.359(14)
C210 C211 1.396(15)
C210 H210 0.9500
C211 C212 1.427(13)
C212 C213 1.356(12)
C212 H212 0.9500
C213 C214 1.450(8)
C213 H213 0.9500
C214 C219 1.330(10)
C214 C215 1.445(9)
C215 C216 1.462(7)
C216 C217 1.360(7)
C216 H216 0.9500
C217 C218 1.447(10)
C217 H217 0.9500
C218 C219 1.427(10)
C218 H218 0.9500
C219 H219 0.9500
C220 C221 1.370(5)
C220 C225 1.423(5)
C220 H220 0.9500
C221 C222 1.416(5)
C222 C223 1.354(6)
C222 H222 0.9500
C223 C224 1.411(7)
C223 H223 0.9500
C224 C229 1.418(6)
C224 C225 1.420(6)
C225 C226 1.412(6)
C226 C227 1.363(6)
C226 H226 0.9500
C227 C228 1.389(8)
C227 H227 0.9500
C228 C229 1.360(8)
C228 H228 0.9500
C229 H229 0.9500
C230 C231 1.371(5)
C230 C235 1.415(5)
C230 H230 0.9500
C231 C232 1.430(4)
C232 C233 1.363(5)
C232 H232 0.9500
C233 C234 1.415(6)
C233 H233 0.9500
C234 C239 1.417(5)
C234 C235 1.424(5)
C235 C236 1.420(5)
C236 C237 1.372(6)
C236 H236 0.9500
C237 C238 1.410(7)
C237 H237 0.9500
C238 C239 1.359(7)
C238 H238 0.9500
C239 H239 0.9500
C30 C33 1.418(5)
C30 C31 1.422(5)
C30 C32 1.489(5)
O31 C31 1.264(4)
C31 C301 1.479(11)
C31 C311 1.587(12)
O32 C32 1.223(5)
C32 C321 1.493(6)
O33 C33 1.257(4)
C33 C331 1.503(4)
C300 C301 1.385(13)
C300 C305 1.445(14)
C300 H300 0.9500
C301 C302 1.425(14)
C302 C303 1.356(11)
C302 H302 0.9500
C303 C304 1.424(14)
C303 H303 0.9500
C304 C305 1.388(18)
C304 C309 1.441(15)
C305 C306 1.401(13)
C306 C307 1.378(12)
C306 H306 0.9500
C307 C308 1.397(18)
C307 H307 0.9500
C308 C309 1.342(16)
C308 H308 0.9500
C309 H309 0.9500
C310 C311 1.371(13)
C310 C315 1.406(14)
C310 H310 0.9500
C311 C312 1.432(13)
C312 C313 1.359(12)
C312 H312 0.9500
C313 C314 1.425(13)
C313 H313 0.9500
C314 C319 1.404(15)
C314 C315 1.446(14)
C315 C316 1.391(15)
C316 C317 1.366(11)
C316 H316 0.9500
C317 C318 1.428(17)
C317 H317 0.9500
C318 C319 1.391(16)
C318 H318 0.9500
C319 H319 0.9500
C320 C321 1.350(7)
C320 C325 1.455(7)
C320 H320 0.9500
C321 C322 1.432(7)
C322 C323 1.385(9)
C322 H322 0.9500
C323 C324 1.358(10)
C323 H323 0.9500
C324 C325 1.413(8)
C324 C329 1.495(10)
C325 C326 1.388(9)
C326 C327 1.395(9)
C326 H326 0.9500
C327 C328 1.379(12)
C327 H327 0.9500
C328 C329 1.329(12)
C328 H328 0.9500
C329 H329 0.9500
C330 C331 1.365(5)
C330 C335 1.413(5)
C330 H330 0.9500
C331 C332 1.420(5)
C332 C333 1.373(5)
C332 H332 0.9500
C333 C334 1.412(6)
C333 H333 0.9500
C334 C339 1.419(5)
C334 C335 1.427(5)
C335 C336 1.418(6)
C336 C337 1.355(6)
C336 H336 0.9500
C337 C338 1.411(7)
C337 H337 0.9500
C338 C339 1.360(7)
C338 H338 0.9500
C339 H339 0.9500
S1 O1 1.518(2)
S1 C3 1.780(4)
S1 C4 1.782(4)
C1 S2 1.772(4)
C1 H1A 0.9800
C1 H1B 0.9800
C1 H1C 0.9800
C2 S2 1.786(5)
C2 H2A 0.9800
C2 H2B 0.9800
C2 H2C 0.9800
S2 O2 1.518(3)
C3 H3A 0.9800
C3 H3B 0.9800
C3 H3C 0.9800
C4 H4A 0.9800
C4 H4B 0.9800
C4 H4C 0.9800
S3 O3 1.514(6)
S3 C5 1.706(10)
S3 C6 1.739(11)
C5 H5A 0.9800
C5 H5B 0.9800
C5 H5C 0.9800
C6 H6A 0.9800
C6 H6B 0.9800
C6 H6C 0.9800
O4 C41 1.404(10)
O4 H4 0.8400
C41 C42 1.474(11)
C41 H41A 0.9900
C41 H41B 0.9900
C42 H42A 0.9800
C42 H42B 0.9800
C42 H42C 0.9800
O5 C51 1.464(17)
O5 H5 0.8400
C51 C52 1.53(2)
C51 H51A 0.9900
C51 H51B 0.9900
C52 H52A 0.9800
C52 H52B 0.9800
C52 H52C 0.9800

loop_
_geom_hbond_atom_site_label_D
_geom_hbond_atom_site_label_H
_geom_hbond_atom_site_label_A
_geom_hbond_distance_DH
_geom_hbond_distance_HA
_geom_hbond_distance_DA
_geom_hbond_angle_DHA
O4 H4 O5 0.84 1.98 2.813(11) 169.9
O5 H5 O3 0.84 2.01 2.810(12) 158.7

loop_
_geom_torsion_atom_site_label_1
_geom_torsion_atom_site_label_2
_geom_torsion_atom_site_label_3
_geom_torsion_atom_site_label_4
_geom_torsion
Eu1 O11 C11 C10 -41.0(4)
Eu1 O11 C11 C111 136.3(2)
C13 C10 C11 O11 20.5(5)
C12 C10 C11 O11 -156.2(3)
C13 C10 C11 C111 -156.7(3)
C12 C10 C11 C111 26.7(4)
C13 C10 C12 O12 -149.1(3)
C11 C10 C12 O12 27.5(5)
C13 C10 C12 C121 33.6(4)
C11 C10 C12 C121 -149.8(3)
Eu1 O13 C13 C10 -49.2(4)
Eu1 O13 C13 C131 136.0(4)
Eu1 O13 C13 C101 117.0(6)
C11 C10 C13 O13 23.1(5)
C12 C10 C13 O13 -160.3(3)
C11 C10 C13 C131 -163.0(5)
C12 C10 C13 C131 13.6(7)
C11 C10 C13 C101 -144.6(5)
C12 C10 C13 C101 32.0(6)
C115 C110 C111 C112 -0.7(5)
C115 C110 C111 C11 -173.6(3)
O11 C11 C111 C110 37.6(4)
C10 C11 C111 C110 -145.0(3)
O11 C11 C111 C112 -135.1(3)
C10 C11 C111 C112 42.2(4)
C110 C111 C112 C113 -2.1(5)
C11 C111 C112 C113 170.8(3)
C111 C112 C113 C114 2.4(5)
C112 C113 C114 C119 179.6(3)
C112 C113 C114 C115 0.1(5)
C111 C110 C115 C116 -177.7(4)
C111 C110 C115 C114 3.1(5)
C113 C114 C115 C116 178.0(3)
C119 C114 C115 C116 -1.5(5)
C113 C114 C115 C110 -2.8(5)
C119 C114 C115 C110 177.7(3)
C110 C115 C116 C117 -178.7(4)
C114 C115 C116 C117 0.5(6)
C115 C116 C117 C118 0.3(7)
C116 C117 C118 C119 0.1(7)
C117 C118 C119 C114 -1.2(6)
C113 C114 C119 C118 -177.6(4)
C115 C114 C119 C118 1.9(5)
C125 C120 C121 C122 -1.9(5)
C125 C120 C121 C12 172.6(3)
O12 C12 C121 C120 -140.9(3)
C10 C12 C121 C120 36.5(4)
O12 C12 C121 C122 33.7(4)
C10 C12 C121 C122 -148.9(3)
C120 C121 C122 C123 0.4(6)
C12 C121 C122 C123 -174.3(4)
C121 C122 C123 C124 2.3(6)
C122 C123 C124 C129 175.5(4)
C122 C123 C124 C125 -3.4(6)
C121 C120 C125 C126 -177.3(3)
C121 C120 C125 C124 0.9(5)
C123 C124 C125 C126 180.0(4)
C129 C124 C125 C126 1.0(6)
C123 C124 C125 C120 1.8(5)
C129 C124 C125 C120 -177.2(4)
C120 C125 C126 C127 175.8(4)
C124 C125 C126 C127 -2.3(6)
C125 C126 C127 C128 1.9(7)
C126 C127 C128 C129 -0.2(8)
C127 C128 C129 C124 -1.2(8)
C123 C124 C129 C128 -178.2(5)
C125 C124 C129 C128 0.8(7)
C105 C100 C101 C102 -0.9(15)
C105 C100 C101 C13 -179.5(8)
O13 C13 C101 C100 43.0(10)
C10 C13 C101 C100 -149.4(7)
O13 C13 C101 C102 -135.6(8)
C10 C13 C101 C102 32.1(10)
C100 C101 C102 C103 1.6(14)
C13 C101 C102 C103 -180.0(7)
C101 C102 C103 C104 -0.2(13)
C102 C103 C104 C105 -1.8(17)
C102 C103 C104 C109 179.2(9)
C103 C104 C105 C106 -177.7(12)
C109 C104 C105 C106 1(2)
C103 C104 C105 C100 2.4(19)
C109 C104 C105 C100 -178.6(10)
C101 C100 C105 C104 -1.0(17)
C101 C100 C105 C106 179.1(11)
C104 C105 C106 C107 -1(2)
C100 C105 C106 C107 179.0(12)
C105 C106 C107 C108 0(2)
C106 C107 C108 C109 1(3)
C107 C108 C109 C104 -1(2)
C105 C104 C109 C108 -0.5(18)
C103 C104 C109 C108 178.5(12)
C135 C130 C131 C132 1.4(13)
C135 C130 C131 C13 174.3(7)
O13 C13 C131 C130 -137.5(7)
C10 C13 C131 C130 47.9(10)
O13 C13 C131 C132 35.0(9)
C10 C13 C131 C132 -139.6(7)
C130 C131 C132 C133 -2.1(12)
C13 C131 C132 C133 -174.3(7)
C131 C132 C133 C134 2.0(13)
C132 C133 C134 C139 176.9(10)
C132 C133 C134 C135 -1.0(14)
C131 C130 C135 C136 -178.4(8)
C131 C130 C135 C134 -0.5(14)
C139 C134 C135 C130 -177.9(9)
C133 C134 C135 C130 0.2(14)
C139 C134 C135 C136 0.2(15)
C133 C134 C135 C136 178.3(8)
C130 C135 C136 C137 178.5(8)
C134 C135 C136 C137 0.6(13)
C135 C136 C137 C138 -1.8(14)
C136 C137 C138 C139 2.2(15)
C133 C134 C139 C138 -177.6(10)
C135 C134 C139 C138 0.3(16)
C137 C138 C139 C134 -1.5(17)
Eu1 O21 C21 C20 -47.7(4)
Eu1 O21 C21 C211 133.8(6)
Eu1 O21 C21 C201 123.0(8)
C23 C20 C21 O21 13.4(5)
C22 C20 C21 O21 -165.5(3)
C23 C20 C21 C211 -168.4(7)
C22 C20 C21 C211 12.7(8)
C23 C20 C21 C201 -157.8(8)
C22 C20 C21 C201 23.2(8)
C21 C20 C22 O22 50.8(4)
C23 C20 C22 O22 -128.2(3)
C21 C20 C22 C221 -128.2(3)
C23 C20 C22 C221 52.9(4)
Eu1 O23 C23 C20 -16.4(5)
Eu1 O23 C23 C231 161.2(2)
C21 C20 C23 O23 17.6(5)
C22 C20 C23 O23 -163.4(3)
C21 C20 C23 C231 -159.7(3)
C22 C20 C23 C231 19.2(5)
C205 C200 C201 C202 -1(2)
C205 C200 C201 C21 -172.9(9)
O21 C21 C201 C202 -138.1(16)
C20 C21 C201 C202 33(2)
O21 C21 C201 C200 33.3(16)
C20 C21 C201 C200 -155.3(10)
C200 C201 C202 C203 -1(3)
C21 C201 C202 C203 169.8(13)
C201 C202 C203 C204 2(2)
C202 C203 C204 C205 -2.6(17)
C202 C203 C204 C209 178.9(9)
C203 C204 C205 C206 -174.7(12)
C209 C204 C205 C206 3.7(17)
C203 C204 C205 C200 1.2(17)
C209 C204 C205 C200 179.6(9)
C201 C200 C205 C206 176.6(14)
C201 C200 C205 C204 0.6(17)
C204 C205 C206 C207 -4.7(18)
C200 C205 C206 C207 179.7(11)
C205 C206 C207 C208 1.3(19)
C206 C207 C208 C209 4(3)
C207 C208 C209 C204 -5(2)
C203 C204 C209 C208 179.2(10)
C205 C204 C209 C208 0.6(14)
C215 C210 C211 C212 1(2)
C215 C210 C211 C21 172.2(9)
O21 C21 C211 C210 -139.7(12)
C20 C21 C211 C210 41.9(17)
O21 C21 C211 C212 30.9(14)
C20 C21 C211 C212 -147.5(9)
C210 C211 C212 C213 -1.3(19)
C21 C211 C212 C213 -172.3(9)
C211 C212 C213 C214 0.8(15)
C212 C213 C214 C219 -179.5(8)
C212 C213 C214 C215 -0.3(11)
C211 C210 C215 C214 -0.8(16)
C211 C210 C215 C216 -179.7(10)
C219 C214 C215 C210 179.5(8)
C213 C214 C215 C210 0.2(11)
C219 C214 C215 C216 -1.5(10)
C213 C214 C215 C216 179.2(6)
C210 C215 C216 C217 178.6(7)
C214 C215 C216 C217 -0.4(8)
C215 C216 C217 C218 1.0(8)
C216 C217 C218 C219 0.2(8)
C215 C214 C219 C218 2.9(12)
C213 C214 C219 C218 -177.9(7)
C217 C218 C219 C214 -2.3(11)
C225 C220 C221 C222 -2.7(5)
C225 C220 C221 C22 172.7(3)
O22 C22 C221 C220 -151.2(3)
C20 C22 C221 C220 27.8(4)
O22 C22 C221 C222 24.2(5)
C20 C22 C221 C222 -156.8(3)
C220 C221 C222 C223 1.0(5)
C22 C221 C222 C223 -174.5(3)
C221 C222 C223 C224 1.6(6)
C222 C223 C224 C229 175.7(4)
C222 C223 C224 C225 -2.5(6)
C223 C224 C225 C226 179.0(3)
C229 C224 C225 C226 0.7(5)
C223 C224 C225 C220 0.8(5)
C229 C224 C225 C220 -177.4(4)
C221 C220 C225 C226 -176.3(3)
C221 C220 C225 C224 1.8(5)
C224 C225 C226 C227 -1.3(6)
C220 C225 C226 C227 176.8(4)
C225 C226 C227 C228 1.1(6)
C226 C227 C228 C229 -0.3(7)
C227 C228 C229 C224 -0.3(7)
C223 C224 C229 C228 -178.1(4)
C225 C224 C229 C228 0.1(6)
C235 C230 C231 C232 0.8(5)
C235 C230 C231 C23 -174.3(3)
O23 C23 C231 C230 20.8(4)
C20 C23 C231 C230 -161.6(3)
O23 C23 C231 C232 -154.1(3)
C20 C23 C231 C232 23.5(5)
C230 C231 C232 C233 0.8(5)
C23 C231 C232 C233 175.7(3)
C231 C232 C233 C234 -1.6(5)
C232 C233 C234 C239 -177.2(3)
C232 C233 C234 C235 0.7(5)
C231 C230 C235 C236 176.9(3)
C231 C230 C235 C234 -1.7(5)
C233 C234 C235 C230 0.9(5)
C239 C234 C235 C230 178.8(3)
C233 C234 C235 C236 -177.7(3)
C239 C234 C235 C236 0.3(5)
C230 C235 C236 C237 -178.2(4)
C234 C235 C236 C237 0.3(6)
C235 C236 C237 C238 0.2(7)
C236 C237 C238 C239 -1.2(8)
C237 C238 C239 C234 1.8(7)
C233 C234 C239 C238 176.6(4)
C235 C234 C239 C238 -1.3(6)
Eu1 O31 C31 C30 -50.7(5)
Eu1 O31 C31 C301 134.5(5)
Eu1 O31 C31 C311 115.6(5)
C33 C30 C31 O31 9.2(5)
C32 C30 C31 O31 -168.4(3)
C33 C30 C31 C301 -177.2(6)
C32 C30 C31 C301 5.2(8)
C33 C30 C31 C311 -157.5(5)
C32 C30 C31 C311 24.9(6)
C33 C30 C32 O32 -131.5(4)
C31 C30 C32 O32 46.1(5)
C33 C30 C32 C321 50.9(5)
C31 C30 C32 C321 -131.6(4)
Eu1 O33 C33 C30 12.9(5)
Eu1 O33 C33 C331 -168.7(2)
C31 C30 C33 O33 10.7(5)
C32 C30 C33 O33 -171.8(3)
C31 C30 C33 C331 -167.6(3)
C32 C30 C33 C331 9.9(5)
C305 C300 C301 C302 -2.3(13)
C305 C300 C301 C31 162.8(7)
O31 C31 C301 C300 -132.0(7)
C30 C31 C301 C300 53.5(10)
O31 C31 C301 C302 32.6(10)
C30 C31 C301 C302 -141.9(7)
C300 C301 C302 C303 1.3(14)
C31 C301 C302 C303 -162.5(7)
C301 C302 C303 C304 2.1(13)
C302 C303 C304 C305 -4.5(15)
C302 C303 C304 C309 176.4(9)
C303 C304 C305 C306 -179.2(9)
C309 C304 C305 C306 -0.1(15)
C303 C304 C305 C300 3.5(15)
C309 C304 C305 C300 -177.4(9)
C301 C300 C305 C304 -0.1(13)
C301 C300 C305 C306 -177.4(8)
C304 C305 C306 C307 0.3(13)
C300 C305 C306 C307 177.6(7)
C305 C306 C307 C308 -0.2(12)
C306 C307 C308 C309 -0.1(15)
C307 C308 C309 C304 0.2(16)
C305 C304 C309 C308 -0.1(16)
C303 C304 C309 C308 178.9(10)
C315 C310 C311 C312 1.3(14)
C315 C310 C311 C31 -171.7(8)
O31 C31 C311 C310 37.8(9)
C30 C31 C311 C310 -154.8(6)
O31 C31 C311 C312 -134.8(8)
C30 C31 C311 C312 32.6(11)
C310 C311 C312 C313 -1.9(14)
C31 C311 C312 C313 170.2(7)
C311 C312 C313 C314 -0.1(13)
C312 C313 C314 C319 -178.7(9)
C312 C313 C314 C315 2.5(13)
C311 C310 C315 C316 178.2(9)
C311 C310 C315 C314 1.1(14)
C319 C314 C315 C316 1.0(15)
C313 C314 C315 C316 179.8(8)
C319 C314 C315 C310 178.2(9)
C313 C314 C315 C310 -2.9(14)
C310 C315 C316 C317 -177.5(9)
C314 C315 C316 C317 -0.4(15)
C315 C316 C317 C318 -0.1(14)
C316 C317 C318 C319 0.2(15)
C317 C318 C319 C314 0.4(16)
C313 C314 C319 C318 -179.8(9)
C315 C314 C319 C318 -1.0(15)
C325 C320 C321 C322 -1.7(6)
C325 C320 C321 C32 175.7(4)
O32 C32 C321 C320 -149.1(4)
C30 C32 C321 C320 28.7(5)
O32 C32 C321 C322 28.4(5)
C30 C32 C321 C322 -153.9(4)
C320 C321 C322 C323 -0.5(7)
C32 C321 C322 C323 -178.0(4)
C321 C322 C323 C324 1.9(8)
C322 C323 C324 C325 -1.1(8)
C322 C323 C324 C329 178.2(5)
C323 C324 C325 C326 179.7(5)
C329 C324 C325 C326 0.3(7)
C323 C324 C325 C320 -1.0(7)
C329 C324 C325 C320 179.6(4)
C321 C320 C325 C326 -178.3(4)
C321 C320 C325 C324 2.4(6)
C324 C325 C326 C327 -1.3(7)
C320 C325 C326 C327 179.4(4)
C325 C326 C327 C328 1.4(8)
C326 C327 C328 C329 -0.4(10)
C327 C328 C329 C324 -0.7(10)
C323 C324 C329 C328 -178.7(6)
C325 C324 C329 C328 0.7(8)
C335 C330 C331 C332 -0.1(5)
C335 C330 C331 C33 -173.7(3)
O33 C33 C331 C330 41.7(4)
C30 C33 C331 C330 -139.9(3)
O33 C33 C331 C332 -131.8(3)
C30 C33 C331 C332 46.7(5)
C330 C331 C332 C333 -2.2(5)
C33 C331 C332 C333 171.1(3)
C331 C332 C333 C334 2.2(6)
C332 C333 C334 C339 -179.4(4)
C332 C333 C334 C335 0.0(6)
C331 C330 C335 C336 -179.8(4)
C331 C330 C335 C334 2.3(5)
C333 C334 C335 C330 -2.3(5)
C339 C334 C335 C330 177.2(3)
C333 C334 C335 C336 179.8(4)
C339 C334 C335 C336 -0.7(5)
C330 C335 C336 C337 -178.5(4)
C334 C335 C336 C337 -0.7(6)
C335 C336 C337 C338 0.5(7)
C336 C337 C338 C339 1.1(7)
C337 C338 C339 C334 -2.5(7)
C333 C334 C339 C338 -178.2(4)
C335 C334 C339 C338 2.3(6)
C3 S1 O1 Eu1 -24.6(3)
C4 S1 O1 Eu1 -128.7(3)
C1 S2 O2 Eu1 -178.1(2)
C2 S2 O2 Eu1 79.5(2)
